data_7157666
loop_
_publ_author_name
'Yang, Ling'
'Ma, Chunmiao'
'Kauffmann, Brice'
'Li, Dongyao'
'Gan, Quan'

_publ_section_title
;
 Absolute handedness control of oligoamide double helices by chiral
 oxazolylaniline induction.
;
_journal_issue 34
_journal_name_full 'Organic &amp; biomolecular chemistry'
_journal_page_first 6643
_journal_page_last 6650
_journal_paper_doi 10.1039/d0ob01503b
_journal_volume 18
_journal_year 2020
_chemical_absolute_configuration unk
_chemical_formula_moiety 'C132 H128 F6 N18 O19, 2(C H Cl3)'
_chemical_formula_sum 'C134 H130 Cl6 F6 N18 O19'
_chemical_formula_weight 2623.25
_space_group_crystal_system orthorhombic
_space_group_IT_number 20
_space_group_name_Hall 'C 2c 2'
_space_group_name_H-M_alt 'C 2 2 21'
_atom_sites_solution_hydrogens geom
_audit_creation_date 2020-06-16
_audit_creation_method
;
Olex2 1.2
(compiled 2018.05.29 svn.r3508 for OlexSys, GUI svn.r5506)
;
_audit_update_record
;
2020-06-16 deposited with the CCDC.	2020-08-14 downloaded from the CCDC.
;
_cell_angle_alpha 90
_cell_angle_beta 90
_cell_angle_gamma 90
_cell_formula_units_Z 16
_cell_length_a 35.445(7)
_cell_length_b 36.434(7)
_cell_length_c 45.806(9)
_cell_measurement_reflns_used 34000
_cell_measurement_temperature 100
_cell_measurement_theta_max 63.0000
_cell_measurement_theta_min 2.0000
_cell_volume 59154(2)
_computing_molecular_graphics 'Olex2 (Dolomanov et al., 2009)'
_computing_publication_material 'Olex2 (Dolomanov et al., 2009)'
_computing_structure_refinement 'ShelXL (Sheldrick, 2015)'
_diffrn_ambient_temperature 100
_diffrn_measured_fraction_theta_full 0.999
_diffrn_measured_fraction_theta_max 0.999
_diffrn_measurement_device_type 'CCD area detector'
_diffrn_measurement_method 'phi and omega scans'
_diffrn_radiation_type MoKa
_diffrn_radiation_wavelength 0.720
_diffrn_reflns_av_R_equivalents 0.1016
_diffrn_reflns_av_unetI/netI 0.0320
_diffrn_reflns_Laue_measured_fraction_full 0.999
_diffrn_reflns_Laue_measured_fraction_max 0.999
_diffrn_reflns_limit_h_max 42
_diffrn_reflns_limit_h_min -29
_diffrn_reflns_limit_k_max 30
_diffrn_reflns_limit_k_min -43
_diffrn_reflns_limit_l_max 0
_diffrn_reflns_limit_l_min -55
_diffrn_reflns_number 54007
_diffrn_reflns_point_group_measured_fraction_full 0.987
_diffrn_reflns_point_group_measured_fraction_max 0.986
_diffrn_reflns_theta_full 25.595
_diffrn_reflns_theta_max 25.705
_diffrn_reflns_theta_min 1.447
_exptl_absorpt_coefficient_mu 0.190
_exptl_absorpt_correction_T_max 0.754
_exptl_absorpt_correction_T_min 0.730
_exptl_absorpt_correction_type multi-scan
_exptl_crystal_colour 'clear light white'
_exptl_crystal_colour_lustre clear
_exptl_crystal_colour_modifier light
_exptl_crystal_colour_primary white
_exptl_crystal_density_diffrn 1.178
_exptl_crystal_description hexagonal
_exptl_crystal_F_000 21888
_exptl_crystal_size_max 0.2
_exptl_crystal_size_mid 0.1
_exptl_crystal_size_min 0.1
_refine_diff_density_max 0.422
_refine_diff_density_min -0.671
_refine_diff_density_rms 0.080
_refine_ls_abs_structure_details
;
 Flack x determined using 15086 quotients [(I+)-(I-)]/[(I+)+(I-)]
 (Parsons, Flack and Wagner, Acta Cryst. B69 (2013) 249-259).
;
_refine_ls_abs_structure_Flack 0.51(12)
_refine_ls_extinction_coef 0.00133(10)
_refine_ls_extinction_expression Fc^*^=kFc[1+0.001xFc^2^\l^3^/sin(2\q)]^-1/4^
_refine_ls_extinction_method 'SHELXL-2014/7 (Sheldrick 2014'
_refine_ls_goodness_of_fit_ref 1.291
_refine_ls_hydrogen_treatment constr
_refine_ls_matrix_type full
_refine_ls_number_parameters 3334
_refine_ls_number_reflns 53467
_refine_ls_number_restraints 325
_refine_ls_restrained_S_all 10.635
_refine_ls_R_factor_all 0.1293
_refine_ls_R_factor_gt 0.1057
_refine_ls_shift/su_max 0
_refine_ls_shift/su_mean 0
_refine_ls_structure_factor_coef Fsqd
_refine_ls_weighting_details 'w=1/[\s^2^(Fo^2^)+(0.2000P)^2^] where P=(Fo^2^+2Fc^2^)/3'
_refine_ls_weighting_scheme calc
_refine_ls_wR_factor_gt 0.2866
_refine_ls_wR_factor_ref 0.3176
_reflns_Friedel_coverage 0.885
_reflns_Friedel_fraction_full 0.974
_reflns_Friedel_fraction_max 0.973
_reflns_number_gt 39105
_reflns_number_total 53467
_reflns_threshold_expression 'I > 2\s(I)'
_cod_data_source_file d0ob01503b2.cif
_cod_data_source_block c2221_sq_sq
_cod_depositor_comments 'Adding full bibliography for 7157666.cif.'
_cod_original_cell_volume 59154(21)
_cod_database_code 7157666
_shelx_shelxl_version_number 2014/7
_shelx_space_group_comment
;
The symmetry employed for this shelxl refinement is uniquely defined
by the following loop, which should always be used as a source of
symmetry information in preference to the above space-group names.
They are only intended as comments.
;
_shelx_estimated_absorpt_t_max 0.981
_shelx_estimated_absorpt_t_min 0.963
_olex2_refinement_description
;
1. Fixed Uiso
 At 1.2 times of:
  All C(H) groups, All C(H,H) groups, All N(H) groups
 At 1.5 times of:
  All C(H,H,H) groups
2. Restrained distances
 C40-C62
 1.54 with sigma of 0.02
 C62-C10
 1.54 with sigma of 0.02
 C40-C10
 1.54 with sigma of 0.02
 C293-C15
 2.8 with sigma of 0.02
 C3AA-C15
 1.54 with sigma of 0.02
 C4AA-C15
 2.5 with sigma of 0.02
 C69-C20
 1.54 with sigma of 0.02
 O138-C281
 1.45 with sigma of 0.02
 C20-C0AA
 1.54 with sigma of 0.02
 C54-C1AA
 1.54 with sigma of 0.02
 C62-C40
 3 with sigma of 0.02
 C0BA-C71
 1.54 with sigma of 0.02
 C7AA-C2
 1.54 with sigma of 0.01
 C9-C2
 1.54 with sigma of 0.01
 C9-C7AA
 2.5 with sigma of 0.01
 C317-C228
 1.4 with sigma of 0.01
 C5AA-C317
 1.4 with sigma of 0.01
 C7-C5AA
 1.4 with sigma of 0.01
 C7-C28
 1.4 with sigma of 0.01
 C3-C28
 1.4 with sigma of 0.01
 C3-C228
 1.4 with sigma of 0.01
 C290-C13
 1.4 with sigma of 0.01
 C13-C304
 1.4 with sigma of 0.01
 H40A-H62B
 2.4 with sigma of 0.01
 H42C-H72B
 2.4 with sigma of 0.01
 C3-C317
 2.4 with sigma of 0.02
 C228-C5AA
 2.4 with sigma of 0.02
 C317-C7
 2.4 with sigma of 0.02
 C5AA-C28
 2.4 with sigma of 0.02
 C7-C3
 2.4 with sigma of 0.02
 C28-C228
 2.4 with sigma of 0.02
3. Restrained planarity
 C5AA, C7, C28, C3, C228, C317
 with sigma of 0.1
 C228, C317, C5AA, C7, C28, C3
 with sigma of 0.01
4. Rigid bond restraints
 C272, C279, C44, C305
 with sigma for 1-2 distances of 0.01 and sigma for 1-3 distances of 0.01
5. Uiso/Uaniso restraints and constraints
O092 \\sim C276 \\sim C2 \\sim C9 \\sim C7AA: within 1.7A with sigma of 0.01
and sigma for terminal atoms of 0.02
Uanis(C291) \\sim Ueq: with sigma of 0.01 and sigma for terminal atoms of 0.02
Uanis(C306) \\sim Ueq: with sigma of 0.01 and sigma for terminal atoms of 0.02
Uanis(C293) \\sim Ueq: with sigma of 0.01 and sigma for terminal atoms of 0.02
Uanis(C44) \\sim Ueq, Uanis(C305) \\sim Ueq: with sigma of 0.001 and sigma for
terminal atoms of 0.002
Uanis(C2AA) \\sim Ueq, Uanis(C35) \\sim Ueq: with sigma of 0.01 and sigma for
terminal atoms of 0.02
Uanis(C22) \\sim Ueq, Uanis(C8AA) \\sim Ueq, Uanis(C9AA) \\sim Ueq: with sigma
of 0.01 and sigma for terminal atoms of 0.02
6. Rigid body (RIGU) restrains
 C0AA, C20, C69, C306, O267
 with sigma for 1-2 distances of 0.004 and sigma for 1-3 distances of 0.004
 C54, C1AA, C33, C289, O189
 with sigma for 1-2 distances of 0.004 and sigma for 1-3 distances of 0.004
 C62, C40, C10, C291, O205, C157
 with sigma for 1-2 distances of 0.0001 and sigma for 1-3 distances of 0.0001
 C0AA, C20, C69, C306, O267, C288
 with sigma for 1-2 distances of 0.0001 and sigma for 1-3 distances of 0.0001
 C4AA, C15, C3AA, C293, O106
 with sigma for 1-2 distances of 0.0001 and sigma for 1-3 distances of 0.0001
 Cl7, C6BA, Cl0A, Cl4
 with sigma for 1-2 distances of 0.0004 and sigma for 1-3 distances of 0.0004
 C15, C3AA, C4AA, C293, O106, C169
 with sigma for 1-2 distances of 0.0004 and sigma for 1-3 distances of 0.0004
 C71, C0BA, C34, C17, O217, C206
 with sigma for 1-2 distances of 0.0001 and sigma for 1-3 distances of 0.0001
 C15, C4AA, C3AA, C293, O106, C169
 with sigma for 1-2 distances of 0.0001 and sigma for 1-3 distances of 0.0001
 C228, C3, C28, C7, C5AA, C317
 with sigma for 1-2 distances of 0.0001 and sigma for 1-3 distances of 0.0001
7.a Ternary CH refined with riding coordinates:
 C191(H191), C203(H203), C277(H277), C279(H279), C285(H285), C299(H299),
 C301(H301), C312(H312), C313(H313), C316(H316), C319(H319), C2(H2), C5(H5),
 C10(H10), C20(H20), C1(H1), C1AA(H1AA), C1BA(H1BA), C3AA(H3AA), C6AA(H6AA),
 C0BA(H0BA), C6BA(H6BA)
7.b Secondary CH2 refined with riding coordinates:
 C246(H24A,H24B), C251(H25A,H25B), C266(H26A,H26B), C272(H27A,H27B), C274(H27C,
 H27D), C276(H27E,H27F), C281(H28G,H28H), C283(H28A,H28B), C287(H28C,H28D),
 C289(H28E,H28F), C291(H29A,H29B), C293(H29H,H29I), C294(H29C,H29D), C300(H30C,
 H30D), C306(H30A,H30B), C308(H30K,H30L), C314(H31D,H31E), C17(H17A,H17B)
7.c Aromatic/amide H refined with riding coordinates:
 N015(H015), N018(H018), N022(H022), N023(H023), N027(H027), N029(H029),
 N039(H039), N054(H054), N056(H056), C057(H057), N069(H069), N070(H070),
 C072(H072), C075(H075), N076(H076), N077(H077), C083(H083), C088(H088),
 C095(H095), C098(H098), N104(H104), N105(H105), C113(H113), C114(H114),
 C120(H120), C133(H133), C145(H145), C146(H146), C147(H147), C154(H154),
 N159(H159), C160(H160), C161(H161), N164(H164), C165(H165), C166(H166),
 C170(H170), C176(H176), C177(H177), C183(H183), C185(H185), C188(H188),
 N197(H197), C200(H200), C202(H202), C207(H207), C210(H210), C211(H211),
 C212(H212), C213(H213), C214(H214), C218(H218), C221(H221), C224(H224),
 C229(H229), C230(H230), C233(H233), C234(H234), C235(H235), C238(H238),
 C241(H241), C243(H243), C244(H244), C252(H252), C253(H253), C255(H255),
 C256(H256), C257(H257), C260(H260), C262(H262), C263(H263), C265(H265),
 C269(H269), C270(H270), C275(H275), C284(H284), C290(H290), C292(H292),
 C304(H304), C317(H317), C3(H3), C7(H7), C13(H13), C5AA(H5AA), C28(H28),
 C3BA(H3BA), C4BA(H4BA), C4(H4)
7.d Idealised Me refined as rotating group:
 C297(H29E,H29F,H29G), C302(H30E,H30F,H30G), C305(H30H,H30I,H30J), C309(H30M,
 H30N,H30O), C310(H31A,H31B,H31C), C315(H31F,H31G,H31H), C21(H21A,H21B,H21C),
 C25(H25C,H25D,H25E), C32(H32A,H32B,H32C), C40(H40A,H40B,H40C), C43(H43A,H43B,
 H43C), C45(H45A,H45B,H45C), C46(H46A,H46B,H46C), C55(H55A,H55B,H55C), C56(H56A,
 H56B,H56C), C69(H69A,H69B,H69C), C0AA(H0AA,H0AB,H0AC), C42(H42A,H42B,H42C),
 C44(H44A,H44B,H44C), C15(H15A,H15B,H15C), C35(H35A,H35B,H35C), C4AA(H4AA,H4AB,
 H4AC), C2AA(H2AA,H2AB,H2AC), C62(H62A,H62B,H62C), C9(H9A,H9B,H9C), C33(H33A,
 H33B,H33C), C7AA(H7AA,H7AB,H7AC), C54(H54A,H54B,H54C), C64(H64A,H64B,H64C),
 C72(H72A,H72B,H72C), C9AA(H9AA,H9AB,H9AC), C22(H22A,H22B,H22C), C8AA(H8AA,H8AB,
 H8AC), C34(H34A,H34B,H34C), C71(H71A,H71B,H71C), C2BA(H2BA,H2BB,H2BC),
 C5BA(H5BA,H5BB,H5BC), C8(H8A,H8B,H8C)
;
_platon_squeeze_void_probe_radius 1.20
_olex2_submission_special_instructions 'No special instructions were received'

loop_
_space_group_symop_operation_xyz
'x, y, z'
'-x, -y, z+1/2'
'-x, y, -z+1/2'
'x, -y, -z'
'x+1/2, y+1/2, z'
'-x+1/2, -y+1/2, z+1/2'
'-x+1/2, y+1/2, -z+1/2'
'x+1/2, -y+1/2, -z'

loop_
_atom_site_label
_atom_site_type_symbol
_atom_site_fract_x
_atom_site_fract_y
_atom_site_fract_z
_atom_site_U_iso_or_equiv
_atom_site_adp_type
_atom_site_occupancy
_atom_site_site_symmetry_order
_atom_site_calc_flag
_atom_site_refinement_flags_posn
_atom_site_refinement_flags_adp
_atom_site_refinement_flags_occupancy
_atom_site_disorder_assembly
_atom_site_disorder_group
F001 F 0.65363(11) 0.17175(11) 0.07254(9) 0.0706(9) Uani 1 1 d . . . . .
F002 F 0.74144(12) 0.26969(11) 0.15740(9) 0.0732(10) Uani 1 1 d . . . . .
F003 F 0.70261(12) 0.14514(12) 0.17184(9) 0.0762(10) Uani 1 1 d . . . . .
F004 F 0.81670(12) 0.26489(11) 0.07697(9) 0.0742(10) Uani 1 1 d . . . . .
F005 F 0.79456(13) 0.17738(12) 0.20753(9) 0.0791(11) Uani 1 1 d . . . . .
F006 F 0.68282(11) 0.23811(12) 0.10786(10) 0.0770(10) Uani 1 1 d . . . . .
F007 F 0.80165(11) 0.30394(11) 0.19649(9) 0.0716(10) Uani 1 1 d . . . . .
F008 F 0.87158(13) 0.23302(14) 0.13829(10) 0.0847(12) Uani 1 1 d . . . . .
F009 F 0.76186(14) 0.20060(14) 0.03646(10) 0.0849(11) Uani 1 1 d . . . . .
F010 F 0.82535(13) 0.11718(12) 0.15533(11) 0.0828(11) Uani 1 1 d . . . . .
N011 N 0.86327(14) 0.31505(14) 0.23918(11) 0.0563(11) Uani 1 1 d . . . . .
C012 C 0.88499(16) 0.29326(17) 0.22154(12) 0.0525(12) Uani 1 1 d . . . . .
N013 N 0.60690(15) 0.13793(15) 0.02097(11) 0.0609(12) Uani 1 1 d . . . . .
N014 N 0.79417(16) 0.22912(15) 0.28006(11) 0.0633(13) Uani 1 1 d . . . . .
N015 N 0.82740(16) 0.35605(15) 0.27850(12) 0.0630(12) Uani 1 1 d . . . . .
H015 H 0.8368 0.3339 0.2811 0.076 Uiso 1 1 calc R . . . .
Cl01 Cl 1.06614(13) 0.13153(14) 0.15600(9) 0.1575(15) Uani 1 1 d . . . . .
N017 N 0.73472(16) 0.26996(18) 0.03069(12) 0.0689(14) Uani 1 1 d . . . . .
N018 N 0.56737(16) 0.18618(16) -0.00910(11) 0.0632(13) Uani 1 1 d . . . . .
H018 H 0.5872 0.1735 -0.0148 0.076 Uiso 1 1 calc R . . . .
C019 C 0.69508(18) 0.2270(2) -0.03643(14) 0.0652(16) Uani 1 1 d . . . . .
N020 N 0.75203(15) 0.32513(16) 0.23821(12) 0.0641(13) Uani 1 1 d . . . . .
N021 N 0.69356(15) 0.19705(17) -0.01951(11) 0.0639(13) Uani 1 1 d . . . . .
N022 N 0.64844(16) 0.25227(18) -0.00524(13) 0.0699(14) Uani 1 1 d . . . . .
H022 H 0.6527 0.2318 0.0045 0.084 Uiso 1 1 calc R . . . .
N023 N 0.85626(16) 0.24273(14) 0.24586(12) 0.0628(13) Uani 1 1 d . . . . .
H023 H 0.8404 0.2594 0.2525 0.075 Uiso 1 1 calc R . . . .
F024 F 0.73929(15) 0.08752(13) 0.10297(12) 0.0930(13) Uani 1 1 d . . . . .
N025 N 0.63356(16) 0.23452(16) 0.15293(13) 0.0676(14) Uani 1 1 d . . . . .
F026 F 0.84343(15) 0.13712(15) 0.06730(12) 0.0995(15) Uani 1 1 d . . . . .
N027 N 0.69980(17) 0.25988(17) 0.20490(13) 0.0689(14) Uani 1 1 d . . . . .
H027 H 0.7188 0.2460 0.1993 0.083 Uiso 1 1 calc R . . . .
O028 O 0.83185(17) 0.40569(13) 0.24789(13) 0.0820(14) Uani 1 1 d . . . . .
N029 N 0.67881(16) 0.13341(17) 0.00733(13) 0.0713(14) Uani 1 1 d . . . . .
H029 H 0.6632 0.1517 0.0039 0.086 Uiso 1 1 calc R . . . .
N030 N 0.61372(19) 0.16333(19) -0.05149(13) 0.0760(16) Uani 1 1 d . . . . .
O031 O 0.80866(16) 0.28996(18) 0.35169(11) 0.0867(15) Uani 1 1 d . . . . .
N032 N 0.72765(17) 0.20039(17) 0.22790(12) 0.0675(13) Uani 1 1 d . . . . .
N033 N 0.72684(19) 0.07989(17) 0.19308(13) 0.0722(15) Uani 1 1 d . . . . .
C034 C 0.71598(18) 0.29587(18) 0.16403(15) 0.0626(15) Uani 1 1 d . . . . .
N035 N 0.62041(16) 0.22928(15) 0.04505(12) 0.0635(13) Uani 1 1 d . . . . .
C036 C 0.8523(2) 0.20857(18) 0.25667(15) 0.0645(15) Uani 1 1 d . . . . .
C037 C 0.78711(18) 0.3382(2) 0.19538(15) 0.0657(16) Uani 1 1 d . . . . .
O038 O 0.76843(15) 0.2041(2) -0.08861(12) 0.098(2) Uani 1 1 d . . . . .
N039 N 0.6234(2) 0.13664(18) 0.11805(13) 0.0756(15) Uani 1 1 d . . . . .
H039 H 0.6473 0.1345 0.1131 0.091 Uiso 1 1 calc R . . . .
O040 O 0.62321(18) 0.2020(2) -0.08873(13) 0.0977(18) Uani 1 1 d . . . . .
C041 C 0.65716(17) 0.26545(19) 0.11074(15) 0.0624(15) Uani 1 1 d . . . . .
N042 N 0.73877(16) 0.32914(16) 0.12286(12) 0.0661(13) Uani 1 1 d . . . . .
C043 C 0.71477(18) 0.32660(19) 0.14613(14) 0.0640(15) Uani 1 1 d . . . . .
C044 C 0.6092(2) 0.2345(2) 0.17472(16) 0.0712(17) Uani 1 1 d . . . . .
C045 C 0.88239(17) 0.25476(17) 0.22542(13) 0.0574(13) Uani 1 1 d . . . . .
C046 C 0.82853(19) 0.28960(19) 0.05773(14) 0.0637(15) Uani 1 1 d . . . . .
C047 C 0.72701(18) 0.3367(2) 0.25751(14) 0.0661(16) Uani 1 1 d . . . . .
C048 C 0.60497(19) 0.1938(2) -0.06347(14) 0.0666(17) Uani 1 1 d . . . . .
C049 C 0.86396(18) 0.35039(17) 0.23508(14) 0.0585(14) Uani 1 1 d . . . . .
C050 C 0.63229(19) 0.2638(2) 0.13419(14) 0.0648(16) Uani 1 1 d . . . . .
C051 C 0.5718(2) 0.14267(19) 0.02963(15) 0.0659(16) Uani 1 1 d . . . . .
C052 C 0.6954(2) 0.2120(2) 0.23977(15) 0.0702(17) Uani 1 1 d . . . . .
C053 C 0.5696(2) 0.2284(2) 0.08137(17) 0.0702(17) Uani 1 1 d . . . . .
N054 N 0.78455(18) 0.33101(17) 0.07800(13) 0.0721(14) Uani 1 1 d . . . . .
H054 H 0.7796 0.3130 0.0902 0.086 Uiso 1 1 calc R . . . .
C055 C 0.74504(19) 0.2004(3) -0.06591(15) 0.081(2) Uani 1 1 d . . . . .
N056 N 0.73860(17) 0.27987(17) 0.28284(13) 0.0703(14) Uani 1 1 d . . . . .
H056 H 0.7561 0.2781 0.2693 0.084 Uiso 1 1 calc R . . . .
C057 C 0.8855(2) 0.3682(2) 0.21356(15) 0.0695(16) Uani 1 1 d . . . . .
H057 H 0.8837 0.3940 0.2106 0.083 Uiso 1 1 calc R . . . .
C058 C 0.8125(2) 0.3238(2) 0.05760(15) 0.0695(17) Uani 1 1 d . . . . .
N059 N 0.87117(17) 0.30520(19) 0.12385(13) 0.0706(14) Uani 1 1 d . . . . .
C060 C 0.71658(18) 0.1691(2) -0.02493(14) 0.0660(16) Uani 1 1 d . . . . .
C061 C 0.80268(19) 0.36766(19) 0.29970(15) 0.0662(16) Uani 1 1 d . . . . .
C062 C 0.6266(2) 0.10992(18) 0.03361(13) 0.0622(15) Uani 1 1 d . . . . .
C063 C 0.8582(2) 0.2792(2) 0.03828(15) 0.0700(17) Uani 1 1 d . . . . .
C064 C 0.6885(2) 0.35496(19) 0.15337(16) 0.0681(17) Uani 1 1 d . . . . .
O065 O 0.58723(18) 0.19674(18) 0.21368(14) 0.0929(16) Uani 1 1 d . . . . .
O066 O 0.87260(18) 0.18295(15) 0.25078(14) 0.0886(16) Uani 1 1 d . . . . .
C067 C 0.7764(2) 0.1566(2) 0.22719(16) 0.0744(18) Uani 1 1 d . . . . .
Cl06 Cl 1.10883(15) 0.16508(18) 0.11026(15) 0.199(3) Uani 1 1 d . . . . .
N069 N 0.79439(19) 0.05784(18) 0.17779(14) 0.0753(15) Uani 1 1 d . . . . .
H069 H 0.7819 0.0773 0.1718 0.090 Uiso 1 1 calc R . . . .
N070 N 0.63767(18) 0.17723(17) 0.18658(14) 0.0748(15) Uani 1 1 d . . . . .
H070 H 0.6519 0.1839 0.1718 0.090 Uiso 1 1 calc R . . . .
C071 C 0.90996(18) 0.3079(2) 0.20048(13) 0.0615(15) Uani 1 1 d . . . . .
C072 C 0.9309(2) 0.2470(2) 0.18860(15) 0.0698(17) Uani 1 1 d . . . . .
H072 H 0.9469 0.2312 0.1778 0.084 Uiso 1 1 calc R . . . .
O073 O 0.52152(15) 0.18604(18) 0.02663(13) 0.0869(15) Uani 1 1 d . . . . .
C074 C 0.6941(2) 0.2918(2) 0.18829(14) 0.0676(16) Uani 1 1 d . . . . .
C075 C 0.6677(2) 0.3200(2) 0.19507(16) 0.0694(17) Uani 1 1 d . . . . .
H075 H 0.6516 0.3174 0.2115 0.083 Uiso 1 1 calc R . . . .
N076 N 0.82451(18) 0.34641(19) 0.15251(13) 0.0739(15) Uani 1 1 d . . . . .
H076 H 0.8298 0.3229 0.1544 0.089 Uiso 1 1 calc R . . . .
N077 N 0.68306(17) 0.29078(18) 0.06774(13) 0.0718(14) Uani 1 1 d . . . . .
H077 H 0.6953 0.2698 0.0663 0.086 Uiso 1 1 calc R . . . .
C078 C 0.55013(18) 0.1740(2) 0.01548(15) 0.0653(16) Uani 1 1 d . . . . .
C079 C 0.6812(2) 0.1269(2) 0.19107(15) 0.0676(16) Uani 1 1 d . . . . .
C080 C 0.8979(2) 0.2457(2) 0.11971(15) 0.0726(18) Uani 1 1 d . . . . .
O081 O 0.7914(2) 0.13783(17) 0.33401(13) 0.0942(17) Uani 1 1 d . . . . .
C082 C 0.60370(19) 0.21541(19) 0.06952(14) 0.0635(15) Uani 1 1 d . . . . .
C083 C 0.7081(2) 0.3699(2) 0.25615(16) 0.0712(17) Uani 1 1 d . . . . .
H083 H 0.6890 0.3756 0.2700 0.085 Uiso 1 1 calc R . . . .
C084 C 0.7650(2) 0.1931(2) 0.31830(15) 0.0709(17) Uani 1 1 d . . . . .
N085 N 0.8476(2) 0.29964(18) 0.31361(13) 0.0779(16) Uani 1 1 d . . . . .
O086 O 0.7785(2) 0.33625(19) -0.03456(13) 0.0981(18) Uani 1 1 d . . . . .
C087 C 0.9000(2) 0.2367(2) 0.02163(16) 0.0742(18) Uani 1 1 d . . . . .
C088 C 0.7820(2) 0.4001(2) 0.29757(18) 0.0728(18) Uani 1 1 d . . . . .
H088 H 0.7854 0.4160 0.2813 0.087 Uiso 1 1 calc R . . . .
O089 O 0.7668(2) 0.38946(18) 0.06726(15) 0.1003(18) Uani 1 1 d . . . . .
C090 C 0.8973(2) 0.2821(2) 0.11181(14) 0.0681(17) Uani 1 1 d . . . . .
C091 C 0.5778(2) 0.2214(2) -0.05300(16) 0.0703(17) Uani 1 1 d . . . . .
O092 O 0.5573(2) 0.31980(19) 0.16415(14) 0.1010(18) Uani 1 1 d . U . . .
C093 C 0.72018(19) 0.2306(3) -0.06097(14) 0.074(2) Uani 1 1 d . . . . .
C094 C 0.7628(2) 0.2581(2) 0.01202(14) 0.0680(17) Uani 1 1 d . . . . .
C095 C 0.6655(2) 0.3498(2) 0.17842(18) 0.0750(19) Uani 1 1 d . . . . .
H095 H 0.6478 0.3683 0.1835 0.090 Uiso 1 1 calc R . . . .
C096 C 0.7779(2) 0.2801(2) -0.01021(14) 0.0729(19) Uani 1 1 d . . . . .
O097 O 0.8890(2) 0.10332(19) 0.22620(15) 0.1012(19) Uani 1 1 d . . . . .
C098 C 0.5710(2) 0.1810(2) 0.11863(17) 0.0759(18) Uani 1 1 d . . . . .
H098 H 0.5597 0.1696 0.1351 0.091 Uiso 1 1 calc R . . . .
C099 C 0.79706(19) 0.3445(2) 0.32456(15) 0.0674(16) Uani 1 1 d . . . . .
N100 N 0.89882(19) 0.12177(18) 0.13810(14) 0.0737(15) Uani 1 1 d . . . . .
C101 C 0.8187(2) 0.3106(2) 0.32868(15) 0.0696(17) Uani 1 1 d . . . . .
C102 C 0.55797(18) 0.2160(2) -0.02646(14) 0.0648(16) Uani 1 1 d . . . . .
C103 C 0.7170(2) 0.3108(2) 0.28152(15) 0.0701(17) Uani 1 1 d . . . . .
N104 N 0.8984(2) 0.1769(2) 0.04517(14) 0.0808(17) Uani 1 1 d . . . . .
H104 H 0.8800 0.1876 0.0548 0.097 Uiso 1 1 calc R . . . .
N105 N 0.92129(18) 0.18501(19) 0.11832(14) 0.0761(16) Uani 1 1 d . . . . .
H105 H 0.8987 0.1779 0.1239 0.091 Uiso 1 1 calc R . . . .
O106 O 0.9330(2) 0.3599(2) 0.17595(16) 0.1085(17) Uani 1 1 d . U . . .
C107 C 0.8209(2) 0.20415(19) 0.27854(14) 0.0635(15) Uani 1 1 d . . . . .
C108 C 0.7127(2) 0.1357(2) -0.00643(16) 0.0715(17) Uani 1 1 d . . . . .
C109 C 0.7664(2) 0.2240(2) 0.30048(15) 0.0679(16) Uani 1 1 d . . . . .
C110 C 0.7370(2) 0.2509(2) 0.30234(14) 0.0688(17) Uani 1 1 d . . . . .
C111 C 0.7978(2) 0.3602(2) 0.17242(16) 0.0698(17) Uani 1 1 d . . . . .
C112 C 0.6573(2) 0.2927(2) 0.09044(15) 0.0707(17) Uani 1 1 d . . . . .
C113 C 0.74381(19) 0.1694(3) -0.04762(15) 0.0750(19) Uani 1 1 d . . . . .
H113 H 0.7606 0.1494 -0.0504 0.090 Uiso 1 1 calc R . . . .
C114 C 0.9522(2) 0.2345(3) 0.08932(17) 0.0786(19) Uani 1 1 d . . . . .
H114 H 0.9713 0.2185 0.0823 0.094 Uiso 1 1 calc R . . . .
C115 C 0.7770(2) 0.2221(2) 0.01534(16) 0.0741(18) Uani 1 1 d . . . . .
C116 C 0.6097(2) 0.2012(2) 0.19395(17) 0.0771(19) Uani 1 1 d . . . . .
C117 C 0.6056(2) 0.2925(2) 0.13636(16) 0.0701(17) Uani 1 1 d . . . . .
C118 C 0.6706(2) 0.2568(2) -0.02979(15) 0.0701(17) Uani 1 1 d . . . . .
N119 N 0.87251(17) 0.24432(18) 0.04025(13) 0.0706(14) Uani 1 1 d . . . . .
C120 C 0.9053(2) 0.2322(2) 0.20880(15) 0.0665(16) Uani 1 1 d . . . . .
H120 H 0.9037 0.2063 0.2111 0.080 Uiso 1 1 calc R . . . .
C121 C 0.76129(18) 0.34870(19) 0.21641(14) 0.0630(15) Uani 1 1 d . . . . .
N122 N 0.6701(2) 0.08183(18) 0.12701(13) 0.0769(16) Uani 1 1 d . . . . .
C123 C 0.83953(18) 0.37403(17) 0.25383(15) 0.0612(15) Uani 1 1 d . . . . .
C124 C 0.6651(2) 0.1064(2) 0.02613(16) 0.0703(17) Uani 1 1 d . . . . .
O125 O 0.52046(17) 0.2704(2) 0.07981(16) 0.108(2) Uani 1 1 d . . . . .
C126 C 0.6889(3) 0.1598(3) 0.27051(16) 0.086(2) Uani 1 1 d . . . . .
C127 C 0.9248(2) 0.2213(2) 0.10944(15) 0.0723(18) Uani 1 1 d . . . . .
C128 C 0.6468(2) 0.1435(2) 0.19923(17) 0.0741(18) Uani 1 1 d . . . . .
C129 C 0.7219(2) 0.3031(2) 0.02649(14) 0.0682(16) Uani 1 1 d . . . . .
C130 C 0.6035(2) 0.2583(2) 0.03296(16) 0.0699(17) Uani 1 1 d . . . . .
C131 C 0.5811(2) 0.2903(2) 0.16161(18) 0.082(2) Uani 1 1 d . . . . .
N132 N 0.8499(2) 0.0656(2) 0.08208(15) 0.0838(18) Uani 1 1 d . . . . .
C133 C 0.8252(2) 0.3490(2) 0.03624(16) 0.0757(18) Uani 1 1 d . . . . .
H133 H 0.8142 0.3728 0.0355 0.091 Uiso 1 1 calc R . . . .
C134 C 0.62097(19) 0.18509(19) 0.08347(15) 0.0632(15) Uani 1 1 d . . . . .
O135 O 0.78572(19) 0.00289(17) 0.20129(17) 0.1000(18) Uani 1 1 d . . . . .
C136 C 0.7939(2) 0.1667(2) 0.31602(16) 0.0759(19) Uani 1 1 d . . . . .
C137 C 0.6806(2) 0.2475(2) 0.22804(15) 0.0716(18) Uani 1 1 d . . . . .
O138 O 0.7025(2) 0.42777(18) 0.23037(17) 0.106(2) Uani 1 1 d D . . . .
C139 C 0.7298(3) 0.0554(2) 0.11615(18) 0.085(2) Uani 1 1 d . . . . .
C140 C 0.7448(2) 0.3840(2) 0.21362(17) 0.0735(18) Uani 1 1 d . . . . .
C141 C 0.6052(2) 0.1670(2) 0.10706(15) 0.0676(16) Uani 1 1 d . . . . .
O142 O 0.94697(18) 0.34195(18) 0.06112(14) 0.0941(16) Uani 1 1 d . . . . .
C143 C 0.7639(2) 0.3617(2) 0.08175(16) 0.0731(18) Uani 1 1 d . . . . .
O144 O 0.73834(18) 0.1132(2) -0.00450(16) 0.1012(18) Uani 1 1 d . . . . .
C145 C 0.6302(2) 0.3212(2) 0.09320(19) 0.080(2) Uani 1 1 d . . . . .
H145 H 0.6293 0.3404 0.0792 0.097 Uiso 1 1 calc R . . . .
C146 C 0.8068(2) 0.2654(3) -0.02781(16) 0.080(2) Uani 1 1 d . . . . .
H146 H 0.8171 0.2801 -0.0429 0.096 Uiso 1 1 calc R . . . .
C147 C 0.5702(2) 0.2743(2) 0.04425(18) 0.079(2) Uani 1 1 d . . . . .
H147 H 0.5600 0.2958 0.0355 0.095 Uiso 1 1 calc R . . . .
O148 O 0.69108(18) 0.31686(19) 0.29892(13) 0.0929(16) Uani 1 1 d . . . . .
O149 O 0.61154(19) 0.30324(16) -0.00453(15) 0.0933(16) Uani 1 1 d . . . . .
C150 C 0.7369(2) 0.3592(2) 0.10715(16) 0.0696(16) Uani 1 1 d . . . . .
O151 O 0.5781(2) 0.1097(2) 0.14611(18) 0.113(2) Uani 1 1 d . . . . .
C152 C 0.7361(2) 0.0475(2) 0.20350(18) 0.0775(19) Uani 1 1 d . . . . .
C153 C 0.6103(2) 0.0854(2) 0.05315(16) 0.0727(18) Uani 1 1 d . . . . .
C154 C 0.9330(2) 0.2842(2) 0.18442(15) 0.0733(18) Uani 1 1 d . . . . .
H154 H 0.9502 0.2939 0.1705 0.088 Uiso 1 1 calc R . . . .
O155 O 0.65343(17) 0.26261(19) 0.23934(14) 0.0960(17) Uani 1 1 d . . . . .
C156 C 0.8372(3) 0.1491(3) -0.0134(2) 0.091(2) Uani 1 1 d . . . . .
C157 C 0.5722(3) 0.0920(3) 0.06209(18) 0.0906(16) Uani 1 1 d . U . . .
C158 C 0.6214(2) 0.2737(2) 0.00633(17) 0.0706(17) Uani 1 1 d . . . . .
N159 N 0.81532(19) 0.1717(2) 0.00355(15) 0.0837(18) Uani 1 1 d . . . . .
H159 H 0.8066 0.1618 0.0197 0.100 Uiso 1 1 calc R . . . .
C160 C 0.7347(2) 0.3284(2) 0.00556(17) 0.080(2) Uani 1 1 d . . . . .
H160 H 0.7244 0.3525 0.0043 0.096 Uiso 1 1 calc R . . . .
C161 C 0.9513(2) 0.2695(2) 0.08022(16) 0.0759(19) Uani 1 1 d . . . . .
H161 H 0.9692 0.2775 0.0662 0.091 Uiso 1 1 calc R . . . .
C162 C 0.8707(2) 0.3389(2) 0.11562(17) 0.0737(18) Uani 1 1 d . . . . .
O163 O 0.90707(17) 0.3183(2) -0.02320(14) 0.0984(18) Uani 1 1 d . . . . .
N164 N 0.8289(2) 0.11648(18) 0.22534(15) 0.0807(17) Uani 1 1 d . . . . .
H164 H 0.8335 0.1226 0.2071 0.097 Uiso 1 1 calc R . . . .
C165 C 0.8221(2) 0.17178(19) 0.29557(16) 0.0740(18) Uani 1 1 d . . . . .
H165 H 0.8416 0.1542 0.2930 0.089 Uiso 1 1 calc R . . . .
C166 C 0.5313(2) 0.2415(2) -0.01804(18) 0.0776(19) Uani 1 1 d . . . . .
H166 H 0.5174 0.2383 -0.0005 0.093 Uiso 1 1 calc R . . . .
O167 O 0.6780(2) 0.34650(19) 0.04522(15) 0.1009(18) Uani 1 1 d . . . . .
O168 O 0.6613(2) 0.41224(19) 0.14285(19) 0.109(2) Uani 1 1 d . . . . .
C169 C 0.9095(3) 0.3468(3) 0.19679(17) 0.0878(16) Uani 1 1 d . U . . .
C170 C 0.9135(2) 0.2592(3) 0.00067(17) 0.081(2) Uani 1 1 d . . . . .
H170 H 0.9331 0.2512 -0.0119 0.097 Uiso 1 1 calc R . . . .
C171 C 0.5531(2) 0.2590(2) 0.06725(19) 0.081(2) Uani 1 1 d . . . . .
C172 C 0.7172(3) 0.3940(2) 0.23486(19) 0.082(2) Uani 1 1 d . . . . .
C173 C 0.8051(2) 0.2075(2) -0.00133(17) 0.0724(17) Uani 1 1 d . . . . .
C174 C 0.6921(2) 0.0933(2) 0.20175(16) 0.0729(18) Uani 1 1 d . . . . .
C175 C 0.6279(3) 0.1071(2) -0.07960(16) 0.081(2) Uani 1 1 d . . . . .
C176 C 0.8523(2) 0.3404(2) 0.01708(16) 0.0755(18) Uani 1 1 d . . . . .
H176 H 0.8602 0.3581 0.0032 0.091 Uiso 1 1 calc R . . . .
C177 C 0.5544(2) 0.2109(3) 0.10615(17) 0.082(2) Uani 1 1 d . . . . .
H177 H 0.5318 0.2202 0.1144 0.099 Uiso 1 1 calc R . . . .
C178 C 0.6488(3) 0.0180(3) 0.1581(2) 0.093(3) Uani 1 1 d . . . . .
C179 C 0.8984(2) 0.2934(3) -0.00219(16) 0.077(2) Uani 1 1 d . . . . .
O180 O 0.94361(18) 0.1881(2) 0.01095(15) 0.1001(18) Uani 1 1 d . . . . .
C181 C 0.7416(2) 0.1685(2) 0.23790(16) 0.0717(18) Uani 1 1 d . . . . .
C182 C 0.9490(3) 0.1592(3) 0.11926(19) 0.087(2) Uani 1 1 d . . . . .
C183 C 0.7829(2) 0.3964(2) 0.17046(18) 0.0800(19) Uani 1 1 d . . . . .
H183 H 0.7917 0.4132 0.1561 0.096 Uiso 1 1 calc R . . . .
C184 C 0.8851(2) 0.0889(2) 0.14868(16) 0.0725(18) Uani 1 1 d . . . . .
C185 C 0.6052(2) 0.3207(2) 0.11599(17) 0.0762(19) Uani 1 1 d . . . . .
H185 H 0.5874 0.3400 0.1179 0.091 Uiso 1 1 calc R . . . .
O186 O 0.98140(17) 0.1633(2) 0.11238(17) 0.1023(19) Uani 1 1 d . . . . .
C187 C 0.8696(2) 0.3046(2) 0.01715(15) 0.0705(17) Uani 1 1 d . . . . .
C188 C 0.5533(2) 0.1206(2) 0.04996(16) 0.0726(18) Uani 1 1 d . . . . .
H188 H 0.5279 0.1255 0.0553 0.087 Uiso 1 1 calc R . . . .
O189 O 0.6722(2) 0.1375(2) 0.29046(15) 0.117(2) Uani 1 1 d . U . . .
C190 C 0.8432(2) 0.3641(3) 0.13090(19) 0.082(2) Uani 1 1 d . . . . .
C191 C 0.8627(3) 0.2667(2) 0.32700(16) 0.082(2) Uani 1 1 d . . . . .
H191 H 0.8615 0.2464 0.3124 0.098 Uiso 1 1 calc R . . . .
C192 C 0.8544(3) 0.0305(2) 0.0893(2) 0.090(2) Uani 1 1 d . . . . .
C193 C 0.9345(2) 0.1236(2) 0.13090(17) 0.079(2) Uani 1 1 d . . . . .
O194 O 0.8215(2) -0.02038(18) 0.1100(2) 0.120(3) Uani 1 1 d . . . . .
C195 C 0.8315(2) 0.0557(2) 0.16929(18) 0.0775(19) Uani 1 1 d . . . . .
C196 C 0.6100(3) 0.1097(3) 0.13524(17) 0.084(2) Uani 1 1 d . . . . .
N197 N 0.7899(2) 0.0343(2) 0.10453(18) 0.092(2) Uani 1 1 d . . . . .
H197 H 0.7927 0.0562 0.0968 0.111 Uiso 1 1 calc R . . . .
C198 C 0.9241(2) 0.2948(2) 0.09107(15) 0.0748(19) Uani 1 1 d . . . . .
C199 C 0.7930(3) 0.12431(19) 0.23667(16) 0.076(2) Uani 1 1 d . . . . .
C200 C 0.6230(3) 0.1248(2) 0.21924(19) 0.084(2) Uani 1 1 d . . . . .
H200 H 0.6000 0.1357 0.2253 0.100 Uiso 1 1 calc R . . . .
C201 C 0.9210(2) 0.3317(2) 0.08152(17) 0.078(2) Uani 1 1 d . . . . .
C202 C 0.6756(3) 0.1926(3) 0.26094(17) 0.084(2) Uani 1 1 d . . . . .
H202 H 0.6528 0.2023 0.2687 0.101 Uiso 1 1 calc R . . . .
C203 C 0.6410(2) 0.1447(3) -0.07027(16) 0.081(2) Uani 1 1 d . . . . .
H203 H 0.6653 0.1421 -0.0594 0.098 Uiso 1 1 calc R . . . .
C204 C 0.9054(3) 0.1404(2) 0.05214(18) 0.083(2) Uani 1 1 d . . . . .
O205 O 0.5574(2) 0.0672(2) 0.08085(16) 0.1127(18) Uani 1 1 d . U . . .
C206 C 0.6825(3) 0.0407(3) 0.2328(2) 0.0974(16) Uani 1 1 d . U . . .
C207 C 0.7188(2) 0.2619(3) -0.07784(16) 0.084(2) Uani 1 1 d . . . . .
H207 H 0.7348 0.2639 -0.0944 0.101 Uiso 1 1 calc R . . . .
O208 O 0.8378(2) 0.1160(2) -0.00316(16) 0.111(2) Uani 1 1 d . . . . .
C209 C 0.9070(2) 0.0573(2) 0.1521(2) 0.086(2) Uani 1 1 d . . . . .
C210 C 0.6855(3) 0.0775(2) 0.03756(19) 0.087(2) Uani 1 1 d . . . . .
H210 H 0.7114 0.0747 0.0327 0.105 Uiso 1 1 calc R . . . .
C211 C 0.5826(2) 0.2613(2) 0.18003(17) 0.080(2) Uani 1 1 d . . . . .
H211 H 0.5658 0.2595 0.1961 0.096 Uiso 1 1 calc R . . . .
C212 C 0.7074(3) 0.2462(3) 0.3222(2) 0.092(2) Uani 1 1 d . . . . .
H212 H 0.6875 0.2637 0.3232 0.110 Uiso 1 1 calc R . . . .
C213 C 0.7399(3) 0.1135(3) 0.26774(18) 0.088(2) Uani 1 1 d . . . . .
H213 H 0.7275 0.0982 0.2816 0.105 Uiso 1 1 calc R . . . .
C214 C 0.7353(3) 0.1892(3) 0.33914(19) 0.093(3) Uani 1 1 d . . . . .
H214 H 0.7348 0.1687 0.3520 0.111 Uiso 1 1 calc R . . . .
C215 C 0.9170(2) 0.1986(3) 0.02492(18) 0.082(2) Uani 1 1 d . . . . .
O216 O 0.8545(2) 0.1603(2) -0.03474(16) 0.110(2) Uani 1 1 d . . . . .
O217 O 0.6598(2) 0.02532(18) 0.25406(17) 0.1140(16) Uani 1 1 d . U . . .
C218 C 0.7553(2) 0.4062(2) 0.1902(2) 0.080(2) Uani 1 1 d . . . . .
H218 H 0.7430 0.4291 0.1877 0.096 Uiso 1 1 calc R . . . .
C219 C 0.7225(3) 0.1471(2) 0.25935(16) 0.081(2) Uani 1 1 d . . . . .
C220 C 0.8766(2) 0.1204(3) 0.06312(18) 0.083(2) Uani 1 1 d . . . . .
C221 C 0.7713(2) 0.3541(3) 0.34534(19) 0.090(2) Uani 1 1 d . . . . .
H221 H 0.7673 0.3386 0.3617 0.108 Uiso 1 1 calc R . . . .
C222 C 0.7630(2) 0.3167(2) -0.01315(16) 0.078(2) Uani 1 1 d . . . . .
C223 C 0.8475(2) 0.0869(2) 0.15746(17) 0.0756(19) Uani 1 1 d . . . . .
C224 C 0.6707(2) 0.2872(2) -0.04742(18) 0.083(2) Uani 1 1 d . . . . .
H224 H 0.6539 0.3068 -0.0433 0.099 Uiso 1 1 calc R . . . .
C225 C 0.6686(2) 0.0752(2) 0.22236(17) 0.078(2) Uani 1 1 d . . . . .
C226 C 0.6873(2) 0.3861(2) 0.1345(2) 0.081(2) Uani 1 1 d . . . . .
C227 C 0.9161(3) 0.0668(3) 0.0668(2) 0.088(2) Uani 1 1 d . . . . .
C228 C 0.9018(3) 0.2705(4) 0.33665(18) 0.1294(19) Uani 1 1 d D U . . .
C229 C 0.7153(3) 0.0265(2) 0.2230(2) 0.085(2) Uani 1 1 d . . . . .
H229 H 0.7238 0.0030 0.2291 0.102 Uiso 1 1 calc R . . . .
C230 C 0.8540(3) 0.0249(2) 0.1714(2) 0.090(2) Uani 1 1 d . . . . .
H230 H 0.8436 0.0027 0.1786 0.108 Uiso 1 1 calc R . . . .
C231 C 0.8806(2) 0.0833(2) 0.07127(18) 0.080(2) Uani 1 1 d . . . . .
C233 C 0.6248(3) 0.0467(3) 0.1556(2) 0.101(3) Uani 1 1 d . . . . .
H233 H 0.6007 0.0459 0.1646 0.121 Uiso 1 1 calc R . . . .
C234 C 0.7736(3) 0.1028(2) 0.2566(2) 0.090(3) Uani 1 1 d . . . . .
H234 H 0.7840 0.0800 0.2625 0.108 Uiso 1 1 calc R . . . .
C235 C 0.6947(3) 0.2900(3) -0.07107(19) 0.088(2) Uani 1 1 d . . . . .
H235 H 0.6946 0.3116 -0.0827 0.106 Uiso 1 1 calc R . . . .
C236 C 0.6924(2) 0.3164(3) 0.04713(16) 0.0766(19) Uani 1 1 d . . . . .
C237 C 0.6848(3) 0.0199(2) 0.1435(2) 0.097(3) Uani 1 1 d . . . . .
C238 C 0.8203(2) 0.2309(3) -0.02385(17) 0.080(2) Uani 1 1 d . . . . .
H238 H 0.8400 0.2221 -0.0361 0.096 Uiso 1 1 calc R . . . .
C241 C 0.9407(2) 0.1234(3) 0.0486(2) 0.091(2) Uani 1 1 d . . . . .
H241 H 0.9614 0.1370 0.0410 0.109 Uiso 1 1 calc R . . . .
C243 C 0.8942(2) 0.3548(3) 0.09385(18) 0.084(2) Uani 1 1 d . . . . .
H243 H 0.8917 0.3797 0.0881 0.100 Uiso 1 1 calc R . . . .
C244 C 0.6331(3) 0.0918(3) 0.22958(19) 0.089(2) Uani 1 1 d . . . . .
H244 H 0.6163 0.0790 0.2421 0.107 Uiso 1 1 calc R . . . .
C245 C 0.7742(2) 0.0334(2) 0.19447(19) 0.081(2) Uani 1 1 d . . . . .
C246 C 0.8346(2) 0.2581(2) 0.35211(18) 0.081(2) Uani 1 1 d . . . . .
H24A H 0.8208 0.2349 0.3483 0.097 Uiso 1 1 calc R . . . .
H24B H 0.8478 0.2561 0.3711 0.097 Uiso 1 1 calc R . . . .
O247 O 0.9674(2) 0.0305(2) 0.1482(2) 0.128(3) Uani 1 1 d . . . . .
C248 C 0.8575(4) 0.0997(3) 0.2412(2) 0.098(3) Uani 1 1 d . . . . .
C249 C 0.6939(3) 0.0540(2) 0.12960(17) 0.081(2) Uani 1 1 d . . . . .
C250 C 0.7553(3) 0.0278(2) 0.1173(2) 0.087(2) Uani 1 1 d . . . . .
C251 C 0.6469(3) 0.1714(3) -0.0960(2) 0.095(3) Uani 1 1 d . . . . .
H25A H 0.6736 0.1790 -0.0975 0.114 Uiso 1 1 calc R . . . .
H25B H 0.6390 0.1601 -0.1147 0.114 Uiso 1 1 calc R . . . .
C252 C 0.8918(3) 0.0262(3) 0.1630(2) 0.094(2) Uani 1 1 d . . . . .
H252 H 0.9070 0.0049 0.1651 0.113 Uiso 1 1 calc R . . . .
C253 C 0.7114(3) 0.3884(2) 0.11221(19) 0.084(2) Uani 1 1 d . . . . .
H253 H 0.7114 0.4094 0.0999 0.100 Uiso 1 1 calc R . . . .
C254 C 0.8210(3) 0.0113(2) 0.1021(2) 0.086(2) Uani 1 1 d . . . . .
C255 C 0.9594(3) 0.0931(3) 0.1331(2) 0.090(2) Uani 1 1 d . . . . .
H255 H 0.9850 0.0951 0.1272 0.108 Uiso 1 1 calc R . . . .
C256 C 0.6324(3) 0.0549(3) 0.0644(2) 0.098(3) Uani 1 1 d . . . . .
H256 H 0.6216 0.0373 0.0772 0.117 Uiso 1 1 calc R . . . .
C257 C 0.5717(2) 0.2522(3) -0.06901(19) 0.085(2) Uani 1 1 d . . . . .
H257 H 0.5863 0.2566 -0.0861 0.102 Uiso 1 1 calc R . . . .
C258 C 0.6362(3) 0.0780(2) 0.13960(16) 0.080(2) Uani 1 1 d . . . . .
O259 O 0.6425(2) -0.0131(2) 0.17143(18) 0.118(3) Uani 1 1 d . . . . .
C260 C 0.5444(3) 0.2775(3) -0.0607(2) 0.099(3) Uani 1 1 d . . . . .
H260 H 0.5395 0.2983 -0.0725 0.118 Uiso 1 1 calc R . . . .
O261 O 0.8528(3) 0.0834(3) 0.26343(18) 0.131(3) Uani 1 1 d . . . . .
C262 C 0.6684(3) 0.0526(2) 0.0559(2) 0.088(2) Uani 1 1 d . . . . .
H262 H 0.6831 0.0326 0.0630 0.106 Uiso 1 1 calc R . . . .
C263 C 0.7121(4) -0.0087(3) 0.1434(3) 0.113(4) Uani 1 1 d . . . . .
H263 H 0.7058 -0.0313 0.1526 0.135 Uiso 1 1 calc R . . . .
C265 C 0.5249(2) 0.2725(2) -0.0359(2) 0.085(2) Uani 1 1 d . . . . .
H265 H 0.5065 0.2900 -0.0303 0.102 Uiso 1 1 calc R . . . .
C266 C 0.9311(2) 0.3068(4) -0.0469(2) 0.102(3) Uani 1 1 d . . . . .
H26A H 0.9214 0.2839 -0.0556 0.122 Uiso 1 1 calc R . . . .
H26B H 0.9570 0.3022 -0.0396 0.122 Uiso 1 1 calc R . . . .
O267 O 0.9541(2) 0.0144(2) 0.0716(3) 0.145(2) Uani 1 1 d . U . . .
C269 C 0.9457(3) 0.0874(3) 0.0559(2) 0.099(3) Uani 1 1 d . . . . .
H269 H 0.9697 0.0764 0.0534 0.119 Uiso 1 1 calc R . . . .
C270 C 0.7450(3) -0.0055(3) 0.1315(2) 0.096(3) Uani 1 1 d . . . . .
H270 H 0.7624 -0.0254 0.1322 0.116 Uiso 1 1 calc R . . . .
Cl27 Cl 0.5604(5) 0.2752(3) 0.26364(15) 0.316(6) Uani 1 1 d . . . . .
C272 C 0.8191(4) 0.1094(3) 0.3318(2) 0.107(3) Uani 1 1 d . U . . .
H27A H 0.8443 0.1188 0.3373 0.129 Uiso 1 1 calc R . . . .
H27B H 0.8203 0.0998 0.3116 0.129 Uiso 1 1 calc R . . . .
C273 C 0.9459(3) 0.0618(3) 0.1437(2) 0.096(3) Uani 1 1 d . . . . .
C274 C 0.9424(3) 0.3775(3) 0.0479(3) 0.113(3) Uani 1 1 d . . . . .
H27C H 0.9442 0.3970 0.0629 0.136 Uiso 1 1 calc R . . . .
H27D H 0.9174 0.3793 0.0383 0.136 Uiso 1 1 calc R . . . .
C275 C 0.8886(3) 0.0108(3) 0.0864(3) 0.110(4) Uani 1 1 d . . . . .
H275 H 0.8907 -0.0142 0.0921 0.131 Uiso 1 1 calc R . . . .
C276 C 0.5360(4) 0.3246(4) 0.1909(3) 0.128(3) Uani 1 1 d . U . . .
H27E H 0.5526 0.3202 0.2079 0.154 Uiso 1 1 calc R . . . .
H27F H 0.5151 0.3065 0.1916 0.154 Uiso 1 1 calc R . . . .
C277 C 0.8214(3) 0.1885(5) -0.1174(2) 0.121(4) Uani 1 1 d . . . . .
H277 H 0.8053 0.1949 -0.1346 0.145 Uiso 1 1 calc R . . . .
C279 C 0.8068(5) 0.0792(3) 0.3529(3) 0.126(4) Uani 1 1 d . U . . .
H279 H 0.8034 0.0901 0.3728 0.151 Uiso 1 1 calc R . . . .
Cl28 Cl 1.0641(2) 0.1004(4) 0.09908(18) 0.267(4) Uani 1 1 d . . . . .
C281 C 0.6748(3) 0.4408(3) 0.2506(3) 0.108(3) Uani 1 1 d D . . . .
H28G H 0.6863 0.4472 0.2697 0.130 Uiso 1 1 calc R . . . .
H28H H 0.6546 0.4225 0.2537 0.130 Uiso 1 1 calc R . . . .
C282 C 0.9256(4) 0.0934(4) 0.2391(3) 0.135(5) Uani 1 1 d . . . . .
C283 C 0.5013(3) 0.3011(4) 0.0670(3) 0.124(4) Uani 1 1 d . . . . .
H28A H 0.4980 0.2973 0.0457 0.148 Uiso 1 1 calc R . . . .
H28B H 0.5158 0.3240 0.0701 0.148 Uiso 1 1 calc R . . . .
C284 C 0.5898(3) 0.1005(3) -0.0876(4) 0.128(4) Uani 1 1 d . . . . .
H284 H 0.5720 0.1200 -0.0869 0.153 Uiso 1 1 calc R . . . .
C285 C 0.9318(4) 0.3358(7) -0.0688(3) 0.187(10) Uani 1 1 d . . . . .
H285 H 0.9417 0.3583 -0.0589 0.224 Uiso 1 1 calc R . . . .
Cl1 Cl 0.5224(5) 0.3657(3) 0.0044(4) 0.347(8) Uani 1 1 d . . . . .
C287 C 0.7960(2) 0.1753(4) -0.09381(18) 0.104(3) Uani 1 1 d . . . . .
H28C H 0.7832 0.1524 -0.0998 0.125 Uiso 1 1 calc R . . . .
H28D H 0.8106 0.1704 -0.0758 0.125 Uiso 1 1 calc R . . . .
C288 C 0.9177(4) 0.0293(3) 0.0753(3) 0.118(2) Uani 1 1 d . U . . .
C289 C 0.6364(3) 0.1512(5) 0.3032(3) 0.133(4) Uani 1 1 d . U . . .
H28E H 0.6409 0.1749 0.3132 0.160 Uiso 1 1 calc R . . . .
H28F H 0.6176 0.1553 0.2875 0.160 Uiso 1 1 calc R . . . .
C290 C 0.6514(4) 0.0780(3) -0.0822(3) 0.124(4) Uani 1 1 d D . . . .
H290 H 0.6774 0.0814 -0.0777 0.149 Uiso 1 1 calc R . . . .
C291 C 0.5189(5) 0.0753(5) 0.0917(5) 0.193(2) Uani 1 1 d . U . . .
H29A H 0.5016 0.0796 0.0751 0.232 Uiso 1 1 calc R . . . .
H29B H 0.5192 0.0975 0.1042 0.232 Uiso 1 1 calc R . . . .
C292 C 0.5786(5) 0.0664(4) -0.0962(4) 0.137(5) Uani 1 1 d . . . . .
H292 H 0.5525 0.0626 -0.0998 0.164 Uiso 1 1 calc R . . . .
C293 C 0.9302(6) 0.3984(4) 0.1701(5) 0.209(3) Uani 1 1 d D U . . .
H29H H 0.9339 0.4127 0.1883 0.251 Uiso 1 1 calc R . . . .
H29I H 0.9050 0.4044 0.1620 0.251 Uiso 1 1 calc R . . . .
C294 C 0.6595(4) 0.4444(3) 0.1250(3) 0.129(4) Uani 1 1 d . . . . .
H29C H 0.6494 0.4649 0.1368 0.154 Uiso 1 1 calc R . . . .
H29D H 0.6854 0.4511 0.1189 0.154 Uiso 1 1 calc R . . . .
Cl29 Cl 0.5846(4) 0.3904(3) 0.0331(3) 0.304(6) Uani 1 1 d . . . . .
Cl2 Cl 0.5980(2) 0.3405(4) 0.2685(4) 0.326(7) Uani 1 1 d . . . . .
C297 C 0.8426(4) 0.2212(6) -0.1095(3) 0.153(7) Uani 1 1 d . . . . .
H29E H 0.8621 0.2147 -0.0952 0.230 Uiso 1 1 calc GR . . . .
H29F H 0.8255 0.2394 -0.1010 0.230 Uiso 1 1 calc GR . . . .
H29G H 0.8546 0.2314 -0.1270 0.230 Uiso 1 1 calc GR . . . .
Cl3 Cl 0.5919(3) 0.2908(6) 0.31667(17) 0.442(13) Uani 1 1 d . . . . .
C299 C 1.0685(4) 0.1430(6) 0.1186(3) 0.149(5) Uani 1 1 d . . . . .
H299 H 1.0467 0.1591 0.1136 0.178 Uiso 1 1 calc R . . . .
C300 C 0.7637(5) 0.3718(3) -0.0397(3) 0.123(4) Uani 1 1 d . . . . .
H30C H 0.7661 0.3872 -0.0220 0.148 Uiso 1 1 calc R . . . .
H30D H 0.7367 0.3703 -0.0451 0.148 Uiso 1 1 calc R . . . .
C301 C 0.6062(4) -0.0534(6) 0.2017(5) 0.171(9) Uani 1 1 d . . . . .
H301 H 0.6290 -0.0550 0.2145 0.205 Uiso 1 1 calc R . . . .
C302 C 1.0123(6) -0.0001(7) 0.1930(4) 0.185(9) Uani 1 1 d . . . . .
H30E H 1.0182 0.0228 0.2034 0.277 Uiso 1 1 calc GR . . . .
H30F H 1.0256 -0.0206 0.2023 0.277 Uiso 1 1 calc GR . . . .
H30G H 0.9850 -0.0045 0.1938 0.277 Uiso 1 1 calc GR . . . .
C304 C 0.6023(5) 0.0376(3) -0.1000(3) 0.130(4) Uani 1 1 d D . . . .
H304 H 0.5941 0.0150 -0.1081 0.155 Uiso 1 1 calc R . . . .
C305 C 0.7688(6) 0.0631(6) 0.3425(5) 0.165(5) Uani 1 1 d . U . . .
H30H H 0.7507 0.0830 0.3393 0.247 Uiso 1 1 calc GR . . . .
H30I H 0.7589 0.0463 0.3574 0.247 Uiso 1 1 calc GR . . . .
H30J H 0.7726 0.0497 0.3242 0.247 Uiso 1 1 calc GR . . . .
C306 C 0.9574(5) -0.0245(4) 0.0796(6) 0.188(3) Uani 1 1 d . U . . .
H30A H 0.9470 -0.0279 0.0995 0.226 Uiso 1 1 calc R . . . .
H30B H 0.9418 -0.0393 0.0661 0.226 Uiso 1 1 calc R . . . .
C308 C 1.0063(4) 0.0332(4) 0.1459(4) 0.148(5) Uani 1 1 d . . . . .
H30K H 1.0148 0.0574 0.1534 0.177 Uiso 1 1 calc R . . . .
H30L H 1.0140 0.0311 0.1252 0.177 Uiso 1 1 calc R . . . .
C309 C 1.0112(4) 0.3830(5) 0.0419(5) 0.165(7) Uani 1 1 d . . . . .
H30M H 1.0092 0.4005 0.0580 0.248 Uiso 1 1 calc GR . . . .
H30N H 1.0315 0.3906 0.0287 0.248 Uiso 1 1 calc GR . . . .
H30O H 1.0169 0.3585 0.0497 0.248 Uiso 1 1 calc GR . . . .
C310 C 0.9265(6) 0.0519(5) 0.2400(4) 0.166(7) Uani 1 1 d . . . . .
H31A H 0.9008 0.0423 0.2376 0.249 Uiso 1 1 calc GR . . . .
H31B H 0.9368 0.0438 0.2587 0.249 Uiso 1 1 calc GR . . . .
H31C H 0.9424 0.0428 0.2241 0.249 Uiso 1 1 calc GR . . . .
C312 C 0.4617(5) 0.3030(6) 0.0830(3) 0.172(8) Uani 1 1 d . . . . .
H312 H 0.4469 0.2797 0.0809 0.207 Uiso 1 1 calc R . . . .
C313 C 0.5971(5) 0.2990(6) 0.2830(5) 0.173(8) Uani 1 1 d . . . . .
H313 H 0.6213 0.2870 0.2771 0.208 Uiso 1 1 calc R . . . .
C314 C 0.6066(3) -0.0177(4) 0.1868(3) 0.131(5) Uani 1 1 d . . . . .
H31D H 0.5855 -0.0165 0.1726 0.158 Uiso 1 1 calc R . . . .
H31E H 0.6033 0.0023 0.2012 0.158 Uiso 1 1 calc R . . . .
C315 C 0.9603(4) 0.3253(5) -0.0921(3) 0.136(5) Uani 1 1 d . . . . .
H31F H 0.9489 0.3077 -0.1056 0.204 Uiso 1 1 calc GR . . . .
H31G H 0.9825 0.3143 -0.0828 0.204 Uiso 1 1 calc GR . . . .
H31H H 0.9680 0.3474 -0.1029 0.204 Uiso 1 1 calc GR . . . .
C316 C 0.6592(6) 0.4765(5) 0.2342(4) 0.152(6) Uani 1 1 d . . . . .
H316 H 0.6417 0.4892 0.2481 0.182 Uiso 1 1 calc R . . . .
C317 C 0.9169(3) 0.3042(4) 0.3441(2) 0.150(3) Uani 1 1 d D U . . .
H317 H 0.9020 0.3256 0.3413 0.180 Uiso 1 1 calc R . . . .
C319 C 0.7868(5) 0.3884(4) -0.0650(3) 0.137(5) Uani 1 1 d . . . . .
H319 H 0.8143 0.3874 -0.0605 0.165 Uiso 1 1 calc R . . . .
C320 C 0.8519(5) 0.0852(4) -0.0204(3) 0.124(4) Uani 1 1 d . . . . .
C2 C 0.5204(5) 0.3623(4) 0.1924(4) 0.145(4) Uani 1 1 d D U . . .
H2 H 0.5016 0.3659 0.1763 0.173 Uiso 1 1 calc R . . . .
C3 C 0.9249(3) 0.2397(4) 0.3415(3) 0.154(3) Uani 1 1 d D U . . .
H3 H 0.9152 0.2161 0.3370 0.184 Uiso 1 1 calc R . . . .
C5 C 0.6368(6) 0.4401(6) 0.0997(5) 0.173(7) Uani 1 1 d . . . . .
H5 H 0.6475 0.4219 0.0857 0.207 Uiso 1 1 calc R . . . .
C7 C 0.9742(3) 0.2771(4) 0.3595(2) 0.147(3) Uani 1 1 d D U . . .
H7 H 0.9988 0.2794 0.3675 0.176 Uiso 1 1 calc R . . . .
C10 C 0.5063(5) 0.0429(5) 0.1089(5) 0.195(2) Uani 1 1 d D U . . .
H10 H 0.5133 0.0183 0.1008 0.234 Uiso 1 1 calc R . . . .
C13 C 0.6391(5) 0.0430(3) -0.0912(4) 0.153(6) Uani 1 1 d D . . . .
H13 H 0.6563 0.0230 -0.0912 0.184 Uiso 1 1 calc R . . . .
C20 C 0.9942(5) -0.0380(4) 0.0791(6) 0.191(3) Uani 1 1 d D U . . .
H20 H 1.0106 -0.0207 0.0905 0.229 Uiso 1 1 calc R . . . .
C21 C 0.8471(4) 0.1571(7) -0.1265(4) 0.183(8) Uani 1 1 d . . . . .
H21A H 0.8626 0.1495 -0.1098 0.275 Uiso 1 1 calc GR . . . .
H21B H 0.8635 0.1652 -0.1424 0.275 Uiso 1 1 calc GR . . . .
H21C H 0.8318 0.1363 -0.1331 0.275 Uiso 1 1 calc GR . . . .
C25 C 0.6081(6) -0.0833(6) 0.1794(6) 0.213(13) Uani 1 1 d . . . . .
H25C H 0.6341 -0.0858 0.1724 0.320 Uiso 1 1 calc GR . . . .
H25D H 0.5914 -0.0773 0.1630 0.320 Uiso 1 1 calc GR . . . .
H25E H 0.6000 -0.1065 0.1883 0.320 Uiso 1 1 calc GR . . . .
C32 C 0.6281(11) 0.4772(7) 0.0853(6) 0.269(17) Uani 1 1 d . . . . .
H32A H 0.6181 0.4730 0.0656 0.403 Uiso 1 1 calc GR . . . .
H32B H 0.6513 0.4917 0.0840 0.403 Uiso 1 1 calc GR . . . .
H32C H 0.6094 0.4904 0.0970 0.403 Uiso 1 1 calc GR . . . .
C40 C 0.4640(4) 0.0488(5) 0.1157(5) 0.197(3) Uani 1 1 d D U . . .
H40A H 0.4610 0.0706 0.1280 0.295 Uiso 1 1 calc DGR . . . .
H40B H 0.4540 0.0273 0.1259 0.295 Uiso 1 1 calc GR . . . .
H40C H 0.4501 0.0523 0.0974 0.295 Uiso 1 1 calc GR . . . .
C43 C 0.8959(9) 0.3451(14) -0.0804(6) 0.35(3) Uani 1 1 d . . . . .
H43A H 0.8993 0.3594 -0.0984 0.519 Uiso 1 1 calc GR . . . .
H43B H 0.8819 0.3598 -0.0662 0.519 Uiso 1 1 calc GR . . . .
H43C H 0.8818 0.3227 -0.0848 0.519 Uiso 1 1 calc GR . . . .
C45 C 0.4697(5) 0.3121(8) 0.1132(4) 0.193(11) Uani 1 1 d . . . . .
H45A H 0.4860 0.3338 0.1140 0.290 Uiso 1 1 calc GR . . . .
H45B H 0.4824 0.2914 0.1227 0.290 Uiso 1 1 calc GR . . . .
H45C H 0.4460 0.3174 0.1234 0.290 Uiso 1 1 calc GR . . . .
C46 C 0.4432(6) 0.3358(7) 0.0668(6) 0.231(12) Uani 1 1 d . . . . .
H46A H 0.4181 0.3404 0.0749 0.346 Uiso 1 1 calc GR . . . .
H46B H 0.4410 0.3301 0.0460 0.346 Uiso 1 1 calc GR . . . .
H46C H 0.4589 0.3578 0.0693 0.346 Uiso 1 1 calc GR . . . .
C55 C 0.5719(8) -0.0610(9) 0.2199(5) 0.258(17) Uani 1 1 d . . . . .
H55A H 0.5595 -0.0833 0.2128 0.388 Uiso 1 1 calc GR . . . .
H55B H 0.5544 -0.0403 0.2185 0.388 Uiso 1 1 calc GR . . . .
H55C H 0.5794 -0.0644 0.2403 0.388 Uiso 1 1 calc GR . . . .
C56 C 0.5945(6) 0.4277(7) 0.1123(8) 0.256(16) Uani 1 1 d . . . . .
H56A H 0.5973 0.4165 0.1316 0.384 Uiso 1 1 calc GR . . . .
H56B H 0.5831 0.4100 0.0988 0.384 Uiso 1 1 calc GR . . . .
H56C H 0.5783 0.4494 0.1138 0.384 Uiso 1 1 calc GR . . . .
C69 C 0.9979(5) -0.0761(4) 0.0926(6) 0.193(3) Uani 1 1 d D U . . .
H69A H 1.0150 -0.0750 0.1094 0.289 Uiso 1 1 calc GR . . . .
H69B H 1.0080 -0.0932 0.0781 0.289 Uiso 1 1 calc GR . . . .
H69C H 0.9730 -0.0846 0.0990 0.289 Uiso 1 1 calc GR . . . .
C1 C 1.0239(4) 0.0030(6) 0.1635(5) 0.166(7) Uani 1 1 d . . . . .
H1 H 1.0205 -0.0210 0.1533 0.200 Uiso 1 1 calc R . . . .
C1AA C 0.6218(5) 0.1245(6) 0.3241(4) 0.179(7) Uani 1 1 d D U . . .
H1AA H 0.5998 0.1361 0.3342 0.214 Uiso 1 1 calc R . . . .
C0AA C 1.0010(5) -0.0314(5) 0.0475(6) 0.193(3) Uani 1 1 d D U . . .
H0AA H 1.0245 -0.0177 0.0450 0.289 Uiso 1 1 calc GR . . . .
H0AB H 0.9800 -0.0172 0.0394 0.289 Uiso 1 1 calc GR . . . .
H0AC H 1.0029 -0.0550 0.0373 0.289 Uiso 1 1 calc GR . . . .
C42 C 1.0687(4) 0.0139(8) 0.1645(6) 0.214(10) Uani 1 1 d . . . . .
H42A H 1.0767 0.0225 0.1452 0.321 Uiso 1 1 calc GR . . . .
H42B H 1.0836 -0.0078 0.1700 0.321 Uiso 1 1 calc GR . . . .
H42C H 1.0727 0.0334 0.1789 0.321 Uiso 1 1 calc DGR . . . .
C44 C 0.8347(6) 0.0526(6) 0.3541(5) 0.183(6) Uani 1 1 d . U . . .
H44A H 0.8573 0.0628 0.3634 0.274 Uiso 1 1 calc GR . . . .
H44B H 0.8410 0.0445 0.3343 0.274 Uiso 1 1 calc GR . . . .
H44C H 0.8256 0.0316 0.3655 0.274 Uiso 1 1 calc GR . . . .
C1BA C 0.9742(5) 0.3817(4) 0.0252(3) 0.136(5) Uani 1 1 d . . . . .
H1BA H 0.9742 0.3596 0.0123 0.163 Uiso 1 1 calc R . . . .
C3AA C 0.9622(6) 0.4075(5) 0.1472(5) 0.213(3) Uani 1 1 d D U . . .
H3AA H 0.9577 0.3903 0.1306 0.256 Uiso 1 1 calc R . . . .
C15 C 1.0006(5) 0.3977(5) 0.1587(5) 0.218(3) Uani 1 1 d D U . . .
H15A H 1.0115 0.4190 0.1688 0.326 Uiso 1 1 calc GR . . . .
H15B H 1.0170 0.3906 0.1425 0.326 Uiso 1 1 calc GR . . . .
H15C H 0.9984 0.3772 0.1725 0.326 Uiso 1 1 calc GR . . . .
C35 C 0.7792(7) 0.3702(6) -0.0914(3) 0.171(7) Uani 1 1 d . U . . .
H35A H 0.7528 0.3741 -0.0969 0.256 Uiso 1 1 calc GR . . . .
H35B H 0.7840 0.3439 -0.0890 0.256 Uiso 1 1 calc GR . . . .
H35C H 0.7957 0.3800 -0.1067 0.256 Uiso 1 1 calc GR . . . .
C4AA C 0.9564(6) 0.4423(5) 0.1359(5) 0.214(3) Uani 1 1 d D U . . .
H4AA H 0.9606 0.4418 0.1147 0.321 Uiso 1 1 calc GR . . . .
H4AB H 0.9741 0.4595 0.1449 0.321 Uiso 1 1 calc GR . . . .
H4AC H 0.9305 0.4501 0.1399 0.321 Uiso 1 1 calc GR . . . .
C2AA C 0.7753(8) 0.4255(6) -0.0703(7) 0.237(11) Uani 1 1 d . U . . .
H2AA H 0.7586 0.4262 -0.0873 0.356 Uiso 1 1 calc GR . . . .
H2AB H 0.7977 0.4406 -0.0741 0.356 Uiso 1 1 calc GR . . . .
H2AC H 0.7620 0.4349 -0.0532 0.356 Uiso 1 1 calc GR . . . .
C62 C 0.5173(4) 0.0500(5) 0.1417(4) 0.198(3) Uani 1 1 d D U . . .
H62A H 0.5446 0.0469 0.1441 0.297 Uiso 1 1 calc GR . . . .
H62B H 0.5041 0.0323 0.1542 0.297 Uiso 1 1 calc DGR . . . .
H62C H 0.5101 0.0750 0.1472 0.297 Uiso 1 1 calc GR . . . .
C5AA C 0.9537(3) 0.3081(4) 0.3559(3) 0.161(3) Uani 1 1 d D U . . .
H5AA H 0.9636 0.3315 0.3610 0.193 Uiso 1 1 calc R . . . .
Cl7A Cl 0.5700(12) 0.4104(8) -0.0223(4) 0.63(2) Uani 1 1 d . . . . .
C6AA C 0.5687(9) 0.3785(5) 0.0012(6) 0.195(9) Uani 1 1 d . . . . .
H6AA H 0.5837 0.3572 -0.0061 0.234 Uiso 1 1 calc R . . . .
C9 C 0.5524(6) 0.3906(6) 0.1894(6) 0.233(9) Uani 1 1 d D U . . .
H9A H 0.5705 0.3873 0.2053 0.349 Uiso 1 1 calc GR . . . .
H9B H 0.5419 0.4154 0.1902 0.349 Uiso 1 1 calc GR . . . .
H9C H 0.5653 0.3870 0.1706 0.349 Uiso 1 1 calc GR . . . .
C28 C 0.9616(3) 0.2424(5) 0.3526(3) 0.165(4) Uani 1 1 d D U . . .
H28 H 0.9771 0.2213 0.3552 0.198 Uiso 1 1 calc R . . . .
C33 C 0.6501(6) 0.1143(7) 0.3473(4) 0.176(7) Uani 1 1 d . U . . .
H33A H 0.6548 0.1355 0.3598 0.264 Uiso 1 1 calc GR . . . .
H33B H 0.6737 0.1066 0.3380 0.264 Uiso 1 1 calc GR . . . .
H33C H 0.6401 0.0940 0.3590 0.264 Uiso 1 1 calc GR . . . .
C7AA C 0.5015(6) 0.3696(6) 0.2219(5) 0.210(8) Uani 1 1 d D U . . .
H7AA H 0.4870 0.3480 0.2278 0.315 Uiso 1 1 calc GR . . . .
H7AB H 0.4846 0.3908 0.2202 0.315 Uiso 1 1 calc GR . . . .
H7AC H 0.5209 0.3747 0.2366 0.315 Uiso 1 1 calc GR . . . .
C54 C 0.6079(12) 0.0925(9) 0.3089(6) 0.293(16) Uani 1 1 d D U . . .
H54A H 0.5942 0.1003 0.2914 0.439 Uiso 1 1 calc GR . . . .
H54B H 0.5908 0.0788 0.3218 0.439 Uiso 1 1 calc GR . . . .
H54C H 0.6291 0.0768 0.3033 0.439 Uiso 1 1 calc GR . . . .
C64 C 0.6865(9) 0.5019(5) 0.2261(5) 0.191(9) Uani 1 1 d . . . . .
H64A H 0.7039 0.4906 0.2121 0.287 Uiso 1 1 calc GR . . . .
H64B H 0.7005 0.5098 0.2434 0.287 Uiso 1 1 calc GR . . . .
H64C H 0.6743 0.5232 0.2170 0.287 Uiso 1 1 calc GR . . . .
C72 C 0.6351(6) 0.4583(9) 0.2117(6) 0.234(13) Uani 1 1 d . . . . .
H72A H 0.6235 0.4363 0.2201 0.351 Uiso 1 1 calc GR . . . .
H72B H 0.6508 0.4513 0.1949 0.351 Uiso 1 1 calc DGR . . . .
H72C H 0.6154 0.4753 0.2053 0.351 Uiso 1 1 calc GR . . . .
C9AA C 0.8914(7) 0.0890(5) -0.0229(5) 0.181(7) Uani 1 1 d . U . . .
H9AA H 0.9023 0.0938 -0.0036 0.271 Uiso 1 1 calc GR . . . .
H9AB H 0.8972 0.1095 -0.0360 0.271 Uiso 1 1 calc GR . . . .
H9AC H 0.9021 0.0663 -0.0309 0.271 Uiso 1 1 calc GR . . . .
C17 C 0.6724(5) -0.0065(4) 0.2682(4) 0.149(2) Uani 1 1 d . U . . .
H17A H 0.6998 -0.0044 0.2724 0.179 Uiso 1 1 calc R . . . .
H17B H 0.6686 -0.0281 0.2554 0.179 Uiso 1 1 calc R . . . .
C22 C 0.8417(8) 0.0525(5) -0.0016(5) 0.203(9) Uani 1 1 d . U . . .
H22A H 0.8529 0.0555 0.0179 0.305 Uiso 1 1 calc GR . . . .
H22B H 0.8515 0.0300 -0.0106 0.305 Uiso 1 1 calc GR . . . .
H22C H 0.8142 0.0508 0.0002 0.305 Uiso 1 1 calc GR . . . .
C8AA C 0.8303(6) 0.0845(4) -0.0486(3) 0.167(7) Uani 1 1 d . U . . .
H8AA H 0.8455 0.0725 -0.0637 0.251 Uiso 1 1 calc GR . . . .
H8AB H 0.8246 0.1097 -0.0546 0.251 Uiso 1 1 calc GR . . . .
H8AC H 0.8067 0.0710 -0.0458 0.251 Uiso 1 1 calc GR . . . .
C0BA C 0.6516(5) -0.0115(5) 0.2954(4) 0.159(2) Uani 1 1 d D U . . .
H0BA H 0.6561 0.0127 0.3052 0.191 Uiso 1 1 calc R . . . .
C34 C 0.6089(5) -0.0106(5) 0.2917(4) 0.165(3) Uani 1 1 d . U . . .
H34A H 0.6018 -0.0248 0.2744 0.248 Uiso 1 1 calc GR . . . .
H34B H 0.6005 0.0149 0.2894 0.248 Uiso 1 1 calc GR . . . .
H34C H 0.5968 -0.0213 0.3090 0.248 Uiso 1 1 calc GR . . . .
C71 C 0.6644(5) -0.0362(5) 0.3174(4) 0.165(3) Uani 1 1 d D U . . .
H71A H 0.6752 -0.0581 0.3082 0.247 Uiso 1 1 calc GR . . . .
H71B H 0.6431 -0.0434 0.3298 0.247 Uiso 1 1 calc GR . . . .
H71C H 0.6837 -0.0242 0.3293 0.247 Uiso 1 1 calc GR . . . .
C2BA C 0.9631(7) 0.4178(6) 0.0057(5) 0.192(9) Uani 1 1 d . . . . .
H2BA H 0.9404 0.4126 -0.0058 0.288 Uiso 1 1 calc GR . . . .
H2BB H 0.9840 0.4238 -0.0076 0.288 Uiso 1 1 calc GR . . . .
H2BC H 0.9584 0.4387 0.0186 0.288 Uiso 1 1 calc GR . . . .
C3BA C 0.7074(3) 0.2156(3) 0.3404(2) 0.104(3) Uani 1 1 d . . . . .
H3BA H 0.6876 0.2127 0.3542 0.125 Uiso 1 1 calc R . . . .
C4BA C 0.7506(2) 0.3873(3) 0.3426(2) 0.094(3) Uani 1 1 d . . . . .
H4BA H 0.7327 0.3941 0.3571 0.113 Uiso 1 1 calc R . . . .
C4 C 0.7564(2) 0.4091(3) 0.3194(2) 0.086(2) Uani 1 1 d . . . . .
H4 H 0.7425 0.4313 0.3178 0.103 Uiso 1 1 calc R . . . .
C5BA C 0.9297(4) 0.1100(5) 0.2692(3) 0.137(5) Uani 1 1 d . . . . .
H5BA H 0.9546 0.1040 0.2771 0.205 Uiso 1 1 calc GR . . . .
H5BB H 0.9102 0.1000 0.2821 0.205 Uiso 1 1 calc GR . . . .
H5BC H 0.9269 0.1367 0.2680 0.205 Uiso 1 1 calc GR . . . .
C8 C 0.9534(4) 0.1104(6) 0.2186(3) 0.168(7) Uani 1 1 d . . . . .
H8A H 0.9521 0.1372 0.2203 0.252 Uiso 1 1 calc GR . . . .
H8B H 0.9474 0.1031 0.1986 0.252 Uiso 1 1 calc GR . . . .
H8C H 0.9789 0.1020 0.2236 0.252 Uiso 1 1 calc GR . . . .
O0AA O 0.8393(2) 0.3959(2) 0.12416(18) 0.112(2) Uani 1 1 d . . . . .
Cl4 Cl 0.5879(5) 0.4365(5) 0.2953(5) 0.385(7) Uani 1 1 d . U . . .
Cl7 Cl 0.6479(5) 0.4238(5) 0.3302(5) 0.411(8) Uani 1 1 d . U . . .
Cl0A Cl 0.5769(5) 0.4101(7) 0.3513(6) 0.457(10) Uani 1 1 d . U . . .
C6BA C 0.6049(18) 0.410(2) 0.3310(18) 0.424(7) Uani 1 1 d . U . . .
H6BA H 0.6065 0.3838 0.3247 0.509 Uiso 1 1 calc R . . . .

loop_
_atom_site_aniso_label
_atom_site_aniso_U_11
_atom_site_aniso_U_22
_atom_site_aniso_U_33
_atom_site_aniso_U_23
_atom_site_aniso_U_13
_atom_site_aniso_U_12
F001 0.071(2) 0.075(2) 0.066(2) -0.0054(18) -0.0004(18) 0.0043(18)
F002 0.076(2) 0.074(2) 0.069(2) -0.0065(18) 0.0052(19) 0.0123(19)
F003 0.080(2) 0.080(2) 0.069(2) 0.0061(19) 0.0105(19) -0.014(2)
F004 0.083(2) 0.077(2) 0.063(2) 0.0058(18) 0.0015(19) -0.005(2)
F005 0.083(3) 0.081(2) 0.074(2) 0.006(2) -0.001(2) 0.004(2)
F006 0.063(2) 0.081(2) 0.086(3) -0.002(2) 0.0132(19) -0.0002(19)
F007 0.073(2) 0.077(2) 0.065(2) -0.0078(18) -0.0027(17) 0.0080(19)
F008 0.081(3) 0.099(3) 0.074(2) 0.006(2) 0.023(2) -0.004(2)
F009 0.090(3) 0.093(3) 0.072(2) 0.008(2) 0.005(2) -0.005(2)
F010 0.084(3) 0.074(2) 0.091(3) 0.013(2) 0.007(2) 0.014(2)
N011 0.053(3) 0.063(3) 0.053(3) -0.004(2) 0.000(2) -0.006(2)
C012 0.048(3) 0.061(3) 0.048(3) -0.006(2) 0.000(2) -0.003(2)
N013 0.060(3) 0.072(3) 0.051(3) -0.001(2) 0.000(2) -0.009(2)
N014 0.072(3) 0.066(3) 0.052(3) -0.008(2) 0.001(2) -0.006(3)
N015 0.064(3) 0.061(3) 0.064(3) -0.010(2) 0.008(2) -0.001(2)
Cl01 0.149(3) 0.196(4) 0.128(2) 0.054(3) -0.005(2) -0.016(3)
N017 0.066(3) 0.088(4) 0.053(3) 0.001(3) -0.004(2) -0.011(3)
N018 0.061(3) 0.076(3) 0.053(3) 0.004(2) 0.000(2) 0.000(3)
C019 0.051(3) 0.093(5) 0.052(3) 0.010(3) -0.010(3) -0.018(3)
N020 0.056(3) 0.076(3) 0.060(3) -0.014(3) -0.004(2) 0.004(2)
N021 0.054(3) 0.086(4) 0.052(3) 0.005(3) -0.004(2) -0.012(3)
N022 0.066(3) 0.077(3) 0.067(3) 0.006(3) 0.001(3) 0.003(3)
N023 0.071(3) 0.058(3) 0.059(3) -0.001(2) 0.015(2) 0.003(2)
F024 0.096(3) 0.079(3) 0.105(3) 0.020(2) 0.003(3) 0.005(2)
N025 0.065(3) 0.074(3) 0.064(3) -0.009(3) -0.002(3) -0.012(3)
F026 0.095(3) 0.103(3) 0.100(3) 0.014(3) 0.018(3) 0.038(3)
N027 0.067(3) 0.078(3) 0.062(3) -0.006(3) -0.008(3) 0.004(3)
O028 0.100(4) 0.059(3) 0.087(3) -0.003(2) 0.008(3) 0.004(2)
N029 0.060(3) 0.081(4) 0.073(3) 0.015(3) 0.005(3) 0.009(3)
N030 0.083(4) 0.091(4) 0.054(3) 0.000(3) 0.005(3) -0.004(3)
O031 0.081(3) 0.117(4) 0.062(3) 0.002(3) 0.004(2) -0.019(3)
N032 0.074(3) 0.073(3) 0.055(3) -0.002(2) -0.004(3) -0.005(3)
N033 0.080(4) 0.071(3) 0.065(3) 0.000(3) -0.009(3) -0.013(3)
C034 0.060(3) 0.064(4) 0.064(4) -0.012(3) -0.013(3) 0.010(3)
N035 0.062(3) 0.063(3) 0.065(3) -0.003(2) -0.006(2) -0.008(2)
C036 0.076(4) 0.055(3) 0.062(4) -0.006(3) 0.001(3) 0.000(3)
C037 0.057(3) 0.077(4) 0.063(4) -0.007(3) -0.009(3) 0.010(3)
O038 0.064(3) 0.170(6) 0.060(3) 0.025(3) 0.003(2) -0.009(4)
N039 0.082(4) 0.083(4) 0.063(3) 0.004(3) -0.009(3) -0.005(3)
O040 0.091(4) 0.131(5) 0.071(3) 0.030(3) 0.010(3) -0.008(4)
C041 0.053(3) 0.074(4) 0.060(3) -0.013(3) -0.005(3) 0.001(3)
N042 0.069(3) 0.070(3) 0.058(3) -0.010(3) -0.010(3) 0.006(3)
C043 0.058(3) 0.074(4) 0.060(3) -0.014(3) -0.009(3) 0.009(3)
C044 0.065(4) 0.084(5) 0.065(4) -0.011(3) -0.002(3) -0.007(3)
C045 0.055(3) 0.064(3) 0.053(3) -0.005(3) 0.006(3) 0.000(3)
C046 0.067(4) 0.072(4) 0.052(3) 0.002(3) -0.001(3) -0.002(3)
C047 0.056(3) 0.084(4) 0.057(3) -0.014(3) -0.006(3) 0.008(3)
C048 0.059(3) 0.094(5) 0.047(3) 0.006(3) -0.005(3) -0.009(3)
C049 0.057(3) 0.055(3) 0.063(3) -0.003(3) -0.001(3) -0.004(3)
C050 0.065(4) 0.075(4) 0.055(3) -0.009(3) -0.006(3) -0.009(3)
C051 0.071(4) 0.067(4) 0.060(3) -0.002(3) -0.001(3) -0.014(3)
C052 0.066(4) 0.082(4) 0.063(4) -0.014(3) 0.003(3) -0.010(3)
C053 0.059(4) 0.076(4) 0.075(4) -0.011(3) -0.008(3) -0.001(3)
N054 0.086(4) 0.072(3) 0.058(3) -0.002(3) 0.004(3) 0.007(3)
C055 0.051(3) 0.142(7) 0.050(3) 0.006(4) -0.002(3) -0.023(4)
N056 0.068(3) 0.082(4) 0.061(3) -0.007(3) 0.002(3) 0.003(3)
C057 0.077(4) 0.068(4) 0.064(4) 0.005(3) 0.008(3) -0.004(3)
C058 0.078(4) 0.075(4) 0.056(3) 0.003(3) -0.004(3) -0.009(3)
N059 0.068(3) 0.087(4) 0.056(3) -0.001(3) -0.001(3) -0.003(3)
C060 0.055(3) 0.093(5) 0.050(3) 0.000(3) -0.002(3) -0.003(3)
C061 0.056(3) 0.072(4) 0.071(4) -0.019(3) 0.001(3) -0.004(3)
C062 0.076(4) 0.063(3) 0.048(3) 0.001(3) 0.002(3) -0.010(3)
C063 0.075(4) 0.080(4) 0.056(3) 0.000(3) -0.010(3) -0.007(3)
C064 0.070(4) 0.063(4) 0.072(4) -0.016(3) -0.012(3) 0.019(3)
O065 0.086(3) 0.106(4) 0.087(4) 0.005(3) 0.027(3) -0.003(3)
O066 0.098(4) 0.068(3) 0.100(4) 0.004(3) 0.024(3) 0.014(3)
C067 0.087(5) 0.075(4) 0.062(4) 0.003(3) -0.007(4) -0.014(4)
Cl06 0.150(3) 0.218(5) 0.229(5) 0.107(5) 0.049(4) 0.038(3)
N069 0.078(4) 0.069(3) 0.078(4) 0.002(3) -0.012(3) -0.004(3)
N070 0.077(4) 0.076(4) 0.072(4) -0.002(3) 0.011(3) -0.003(3)
C071 0.053(3) 0.083(4) 0.048(3) 0.001(3) 0.001(2) -0.002(3)
C072 0.066(4) 0.086(5) 0.057(4) -0.006(3) 0.007(3) 0.013(3)
O073 0.068(3) 0.110(4) 0.082(3) 0.009(3) 0.011(3) 0.003(3)
C074 0.065(4) 0.083(4) 0.056(3) -0.015(3) -0.008(3) -0.004(3)
C075 0.063(4) 0.077(4) 0.068(4) -0.016(3) -0.003(3) 0.008(3)
N076 0.072(3) 0.085(4) 0.065(3) 0.000(3) 0.003(3) 0.005(3)
N077 0.067(3) 0.085(4) 0.064(3) 0.001(3) 0.000(3) -0.005(3)
C078 0.050(3) 0.086(4) 0.060(3) -0.003(3) -0.005(3) -0.007(3)
C079 0.073(4) 0.071(4) 0.059(3) -0.002(3) -0.001(3) -0.014(3)
C080 0.068(4) 0.092(5) 0.057(4) 0.002(3) 0.009(3) -0.015(4)
O081 0.124(5) 0.083(3) 0.076(3) 0.023(3) 0.005(3) -0.016(3)
C082 0.062(3) 0.070(4) 0.059(3) -0.008(3) -0.011(3) -0.005(3)
C083 0.067(4) 0.082(4) 0.065(4) -0.020(3) 0.001(3) 0.006(3)
C084 0.080(4) 0.079(4) 0.054(3) -0.002(3) 0.004(3) -0.014(4)
N085 0.100(4) 0.079(4) 0.055(3) -0.003(3) 0.008(3) 0.009(3)
O086 0.116(4) 0.103(4) 0.075(3) 0.021(3) 0.005(3) -0.024(4)
C087 0.067(4) 0.094(5) 0.062(4) -0.008(4) -0.008(3) 0.009(4)
C088 0.066(4) 0.076(4) 0.077(4) -0.020(3) 0.002(3) -0.003(3)
O089 0.118(5) 0.088(4) 0.096(4) 0.015(3) 0.010(4) 0.015(3)
C090 0.065(4) 0.090(5) 0.049(3) -0.003(3) -0.001(3) -0.013(3)
C091 0.061(4) 0.082(4) 0.068(4) 0.012(3) -0.015(3) -0.009(3)
O092 0.100(4) 0.111(4) 0.092(4) -0.011(3) 0.022(3) 0.039(3)
C093 0.052(3) 0.119(6) 0.050(3) 0.013(4) -0.007(3) -0.027(4)
C094 0.070(4) 0.081(4) 0.053(3) -0.005(3) -0.005(3) -0.016(3)
C095 0.063(4) 0.079(5) 0.083(5) -0.025(4) -0.010(3) 0.013(3)
C096 0.074(4) 0.099(5) 0.046(3) -0.004(3) -0.005(3) -0.020(4)
O097 0.109(5) 0.109(4) 0.086(4) -0.013(3) -0.032(4) 0.035(4)
C098 0.073(4) 0.090(5) 0.065(4) -0.004(4) -0.002(3) -0.004(4)
C099 0.059(3) 0.086(4) 0.058(3) -0.017(3) -0.002(3) -0.010(3)
N100 0.073(4) 0.077(4) 0.071(3) 0.002(3) 0.002(3) -0.004(3)
C101 0.076(4) 0.079(4) 0.054(3) -0.014(3) 0.006(3) -0.009(3)
C102 0.056(3) 0.081(4) 0.058(3) 0.001(3) -0.009(3) -0.005(3)
C103 0.062(4) 0.089(5) 0.060(4) -0.016(3) -0.004(3) 0.010(3)
N104 0.085(4) 0.091(4) 0.067(3) -0.003(3) -0.002(3) 0.017(3)
N105 0.069(3) 0.091(4) 0.068(3) -0.001(3) 0.004(3) -0.004(3)
O106 0.120(3) 0.112(2) 0.093(3) 0.020(2) 0.032(3) -0.021(2)
C107 0.071(4) 0.064(4) 0.055(3) -0.003(3) 0.001(3) -0.011(3)
C108 0.059(4) 0.085(5) 0.071(4) -0.001(3) 0.000(3) 0.003(4)
C109 0.064(4) 0.083(4) 0.057(3) -0.004(3) 0.005(3) -0.018(3)
C110 0.070(4) 0.085(4) 0.052(3) -0.012(3) 0.010(3) -0.013(3)
C111 0.068(4) 0.075(4) 0.067(4) -0.006(3) -0.008(3) -0.004(3)
C112 0.073(4) 0.082(4) 0.057(4) -0.009(3) -0.005(3) -0.011(4)
C113 0.050(3) 0.119(6) 0.056(4) 0.001(4) -0.003(3) -0.014(4)
C114 0.073(4) 0.098(6) 0.065(4) -0.002(4) 0.003(3) -0.013(4)
C115 0.077(4) 0.084(5) 0.061(4) -0.005(3) 0.003(3) -0.016(4)
C116 0.075(4) 0.086(5) 0.070(4) -0.006(4) 0.004(4) -0.015(4)
C117 0.065(4) 0.079(4) 0.067(4) -0.012(3) 0.000(3) 0.001(3)
C118 0.067(4) 0.084(4) 0.060(4) 0.013(3) -0.011(3) -0.008(3)
N119 0.070(3) 0.083(4) 0.059(3) -0.005(3) -0.007(3) 0.006(3)
C120 0.071(4) 0.070(4) 0.058(3) -0.004(3) 0.004(3) 0.010(3)
C121 0.055(3) 0.074(4) 0.060(3) -0.015(3) -0.007(3) -0.002(3)
N122 0.094(5) 0.076(4) 0.061(3) -0.003(3) -0.018(3) -0.004(3)
C123 0.061(3) 0.055(3) 0.068(4) -0.011(3) -0.010(3) -0.006(3)
C124 0.074(4) 0.073(4) 0.064(4) -0.004(3) -0.004(3) -0.005(3)
O125 0.070(3) 0.155(6) 0.099(4) -0.007(4) 0.004(3) 0.038(4)
C126 0.088(5) 0.116(7) 0.056(4) 0.007(4) -0.001(4) -0.034(5)
C127 0.071(4) 0.096(5) 0.051(3) -0.002(3) 0.000(3) -0.009(4)
C128 0.078(4) 0.070(4) 0.075(4) -0.010(3) 0.016(4) -0.008(3)
C129 0.075(4) 0.079(4) 0.051(3) 0.001(3) -0.002(3) -0.010(4)
C130 0.061(4) 0.078(4) 0.071(4) -0.006(3) -0.008(3) -0.003(3)
C131 0.080(5) 0.090(5) 0.075(5) -0.013(4) 0.004(4) 0.000(4)
N132 0.089(4) 0.084(4) 0.078(4) -0.010(3) -0.018(3) 0.014(4)
C133 0.081(5) 0.087(5) 0.059(4) 0.009(3) -0.007(3) 0.000(4)
C134 0.059(3) 0.070(4) 0.061(3) -0.010(3) -0.001(3) -0.001(3)
O135 0.102(4) 0.077(3) 0.121(5) 0.021(3) -0.010(4) -0.003(3)
C136 0.092(5) 0.076(4) 0.059(4) 0.002(3) 0.004(3) -0.021(4)
C137 0.065(4) 0.090(5) 0.060(4) -0.009(3) 0.001(3) -0.010(4)
O138 0.106(4) 0.089(4) 0.125(5) -0.005(4) 0.005(4) 0.038(4)
C139 0.109(6) 0.069(4) 0.076(5) 0.010(4) -0.026(5) -0.011(4)
C140 0.061(4) 0.078(4) 0.081(5) -0.013(4) -0.015(3) 0.010(3)
C141 0.067(4) 0.082(4) 0.053(3) -0.006(3) -0.001(3) -0.009(3)
O142 0.089(4) 0.108(4) 0.085(4) 0.010(3) 0.014(3) -0.016(3)
C143 0.087(5) 0.068(4) 0.065(4) 0.001(3) 0.001(3) 0.008(4)
O144 0.081(3) 0.120(5) 0.103(4) 0.016(4) 0.011(3) 0.026(4)
C145 0.074(4) 0.089(5) 0.078(5) -0.009(4) -0.005(4) 0.001(4)
C146 0.082(5) 0.100(6) 0.058(4) 0.003(4) 0.002(3) -0.025(4)
C147 0.070(4) 0.089(5) 0.078(5) -0.014(4) -0.010(4) 0.005(4)
O148 0.087(4) 0.112(4) 0.079(3) -0.012(3) 0.021(3) 0.010(3)
O149 0.105(4) 0.080(3) 0.095(4) 0.009(3) -0.003(3) 0.012(3)
C150 0.073(4) 0.069(4) 0.067(4) -0.004(3) -0.003(3) 0.008(3)
O151 0.101(5) 0.116(5) 0.122(5) 0.029(4) 0.028(4) 0.001(4)
C152 0.081(5) 0.074(4) 0.077(4) 0.003(4) -0.010(4) -0.011(4)
C153 0.087(5) 0.069(4) 0.062(4) 0.008(3) 0.001(3) -0.011(3)
C154 0.062(4) 0.103(6) 0.055(3) 0.000(3) 0.009(3) 0.007(4)
O155 0.078(3) 0.118(4) 0.092(4) 0.003(3) 0.022(3) 0.020(3)
C156 0.087(5) 0.112(7) 0.075(5) -0.020(5) -0.016(4) 0.003(5)
C157 0.110(3) 0.097(3) 0.065(3) 0.007(2) 0.002(2) -0.040(2)
C158 0.068(4) 0.065(4) 0.079(4) -0.001(3) -0.019(3) -0.001(3)
N159 0.078(4) 0.104(5) 0.069(4) -0.011(3) 0.002(3) -0.002(4)
C160 0.088(5) 0.086(5) 0.066(4) 0.010(4) -0.011(4) -0.011(4)
C161 0.068(4) 0.097(5) 0.063(4) -0.007(4) 0.007(3) -0.007(4)
C162 0.063(4) 0.089(5) 0.069(4) 0.007(4) -0.001(3) -0.004(3)
O163 0.079(3) 0.134(5) 0.082(4) 0.029(3) 0.007(3) 0.011(3)
N164 0.098(5) 0.077(4) 0.067(3) -0.002(3) -0.017(3) 0.008(3)
C165 0.098(5) 0.060(4) 0.064(4) -0.004(3) -0.002(4) -0.012(3)
C166 0.066(4) 0.089(5) 0.078(4) 0.001(4) -0.016(3) 0.011(4)
O167 0.116(5) 0.088(4) 0.099(4) 0.012(3) 0.013(4) 0.009(4)
O168 0.097(4) 0.091(4) 0.139(6) 0.004(4) 0.015(4) 0.043(3)
C169 0.103(4) 0.099(3) 0.061(3) -0.003(2) 0.009(3) -0.039(2)
C170 0.060(4) 0.120(7) 0.064(4) -0.001(4) -0.011(3) 0.004(4)
C171 0.069(4) 0.096(5) 0.080(5) -0.025(4) 0.005(4) 0.003(4)
C172 0.091(5) 0.074(4) 0.081(5) -0.012(4) -0.011(4) 0.014(4)
C173 0.064(4) 0.083(5) 0.070(4) -0.006(3) -0.007(3) -0.009(3)
C174 0.083(5) 0.077(4) 0.059(4) -0.005(3) -0.003(3) -0.024(4)
C175 0.096(6) 0.090(5) 0.055(4) -0.001(3) 0.004(4) 0.012(4)
C176 0.080(4) 0.085(5) 0.061(4) 0.007(3) -0.009(3) -0.010(4)
C177 0.063(4) 0.114(6) 0.071(4) -0.023(4) 0.009(3) -0.011(4)
C178 0.086(5) 0.099(6) 0.094(6) 0.028(5) -0.027(5) -0.023(5)
C179 0.058(4) 0.112(6) 0.062(4) 0.014(4) -0.005(3) -0.003(4)
O180 0.081(4) 0.119(5) 0.100(4) -0.006(4) 0.008(3) 0.027(3)
C181 0.081(4) 0.070(4) 0.064(4) -0.006(3) -0.001(3) -0.021(4)
C182 0.081(5) 0.108(6) 0.072(5) -0.001(4) -0.013(4) -0.003(5)
C183 0.070(4) 0.093(5) 0.078(4) 0.003(4) -0.001(4) 0.007(4)
C184 0.086(5) 0.067(4) 0.065(4) -0.003(3) -0.003(3) -0.004(4)
C185 0.078(4) 0.084(5) 0.066(4) -0.009(4) -0.009(4) 0.012(4)
O186 0.068(3) 0.115(5) 0.124(5) 0.012(4) -0.001(3) -0.003(3)
C187 0.066(4) 0.091(5) 0.055(3) 0.004(3) -0.010(3) -0.003(3)
C188 0.069(4) 0.084(5) 0.065(4) 0.006(3) 0.007(3) -0.016(4)
O189 0.117(5) 0.148(6) 0.086(4) 0.021(4) 0.004(4) -0.039(5)
C190 0.078(5) 0.089(5) 0.080(5) 0.008(4) 0.004(4) 0.000(4)
C191 0.109(6) 0.082(5) 0.053(4) -0.004(3) -0.009(4) 0.010(4)
C192 0.097(6) 0.075(5) 0.100(6) -0.018(4) -0.033(5) 0.009(4)
C193 0.077(5) 0.094(5) 0.066(4) -0.001(4) -0.008(4) 0.010(4)
O194 0.121(5) 0.073(4) 0.166(7) -0.008(4) -0.044(5) 0.000(3)
C195 0.082(5) 0.077(5) 0.073(4) -0.006(4) -0.013(4) 0.007(4)
C196 0.093(6) 0.095(5) 0.063(4) 0.006(4) -0.008(4) -0.017(5)
N197 0.098(5) 0.083(4) 0.095(5) 0.005(4) -0.029(4) 0.007(4)
C198 0.070(4) 0.097(5) 0.057(4) 0.002(3) -0.003(3) -0.025(4)
C199 0.104(6) 0.059(4) 0.066(4) -0.002(3) -0.014(4) -0.004(4)
C200 0.100(6) 0.075(5) 0.077(5) -0.002(4) 0.014(4) -0.010(4)
C201 0.072(4) 0.098(5) 0.065(4) 0.013(4) -0.001(3) -0.016(4)
C202 0.085(5) 0.103(6) 0.066(4) 0.001(4) 0.003(4) -0.020(5)
C203 0.073(4) 0.118(6) 0.053(4) -0.011(4) 0.003(3) 0.005(4)
C204 0.091(5) 0.085(5) 0.073(4) -0.014(4) -0.020(4) 0.020(4)
O205 0.133(3) 0.105(3) 0.100(3) 0.023(3) 0.031(2) -0.026(2)
C206 0.125(4) 0.083(3) 0.084(3) 0.004(2) -0.015(3) -0.050(2)
C207 0.078(5) 0.118(6) 0.056(4) 0.021(4) -0.011(3) -0.030(5)
O208 0.143(6) 0.099(5) 0.092(4) -0.027(4) -0.024(4) 0.020(4)
C209 0.077(5) 0.084(5) 0.095(6) -0.010(4) -0.018(4) 0.001(4)
C210 0.099(6) 0.089(5) 0.074(5) 0.015(4) -0.009(4) 0.017(4)
C211 0.082(5) 0.095(5) 0.063(4) -0.016(4) 0.003(3) -0.007(4)
C212 0.090(5) 0.105(6) 0.080(5) -0.003(5) 0.016(4) 0.000(5)
C213 0.110(7) 0.085(5) 0.068(4) 0.007(4) -0.005(4) -0.027(5)
C214 0.109(6) 0.096(6) 0.073(5) 0.005(4) 0.022(4) -0.024(5)
C215 0.076(5) 0.099(5) 0.070(4) -0.010(4) -0.021(4) 0.017(4)
O216 0.117(5) 0.129(5) 0.083(4) -0.005(4) 0.006(4) 0.026(4)
O217 0.147(3) 0.084(3) 0.110(3) 0.014(2) 0.009(2) -0.039(2)
C218 0.076(4) 0.069(4) 0.095(5) 0.006(4) -0.007(4) 0.005(4)
C219 0.103(6) 0.081(5) 0.059(4) -0.001(3) -0.009(4) -0.037(4)
C220 0.078(5) 0.095(5) 0.076(5) -0.005(4) -0.001(4) 0.025(4)
C221 0.074(5) 0.120(7) 0.074(5) -0.026(5) 0.013(4) -0.014(5)
C222 0.083(5) 0.095(5) 0.056(4) 0.010(3) -0.004(3) -0.024(4)
C223 0.080(5) 0.078(4) 0.069(4) 0.000(3) -0.017(4) 0.010(4)
C224 0.083(5) 0.089(5) 0.076(5) 0.021(4) -0.008(4) -0.018(4)
C225 0.089(5) 0.080(5) 0.065(4) 0.000(3) -0.003(4) -0.022(4)
C226 0.082(5) 0.067(4) 0.093(5) -0.011(4) -0.011(4) 0.021(4)
C227 0.085(6) 0.087(5) 0.093(6) -0.015(4) -0.028(5) 0.021(5)
C228 0.101(3) 0.219(4) 0.069(4) 0.053(4) 0.018(3) -0.003(3)
C229 0.093(6) 0.074(4) 0.090(5) 0.005(4) -0.007(4) -0.019(4)
C230 0.089(6) 0.078(5) 0.103(6) 0.006(4) -0.023(5) 0.008(4)
C231 0.081(5) 0.085(5) 0.075(4) -0.011(4) -0.011(4) 0.029(4)
C233 0.108(7) 0.117(7) 0.079(5) 0.023(5) -0.020(5) -0.043(6)
C234 0.122(8) 0.066(4) 0.083(5) 0.001(4) -0.030(5) -0.014(5)
C235 0.090(5) 0.099(6) 0.077(5) 0.025(4) -0.008(4) -0.018(5)
C236 0.075(4) 0.094(5) 0.060(4) -0.001(4) -0.007(3) -0.006(4)
C237 0.115(7) 0.075(5) 0.100(6) 0.022(4) -0.049(6) -0.024(5)
C238 0.071(4) 0.102(6) 0.068(4) -0.013(4) 0.004(3) -0.024(4)
C241 0.068(4) 0.091(6) 0.114(7) -0.001(5) -0.014(4) 0.016(4)
C243 0.070(4) 0.107(6) 0.074(4) 0.011(4) 0.000(4) -0.017(4)
C244 0.098(6) 0.101(6) 0.070(4) -0.011(4) 0.012(4) -0.026(5)
C245 0.086(5) 0.076(5) 0.081(5) 0.008(4) -0.018(4) -0.015(4)
C246 0.082(5) 0.084(5) 0.076(4) 0.002(4) -0.009(4) -0.026(4)
O247 0.085(4) 0.112(5) 0.187(8) 0.026(5) -0.006(5) 0.037(4)
C248 0.138(9) 0.080(5) 0.077(6) -0.012(4) -0.006(6) 0.021(5)
C249 0.095(6) 0.088(5) 0.061(4) 0.011(3) -0.018(4) -0.009(4)
C250 0.097(6) 0.078(5) 0.084(5) 0.005(4) -0.033(5) -0.003(4)
C251 0.090(6) 0.122(7) 0.073(5) -0.016(5) 0.016(4) -0.021(6)
C252 0.092(6) 0.086(6) 0.104(6) 0.006(5) -0.008(5) 0.009(5)
C253 0.100(6) 0.075(5) 0.076(5) -0.009(4) -0.011(4) 0.020(4)
C254 0.092(6) 0.077(5) 0.090(5) -0.009(4) -0.035(4) 0.009(4)
C255 0.075(5) 0.106(7) 0.088(5) -0.014(5) -0.013(4) 0.009(5)
C256 0.128(8) 0.077(5) 0.089(6) 0.013(4) -0.023(6) -0.013(5)
C257 0.081(5) 0.098(6) 0.076(5) 0.025(4) -0.016(4) -0.012(4)
C258 0.099(6) 0.088(5) 0.054(4) 0.010(3) -0.004(4) -0.018(4)
O259 0.112(5) 0.113(5) 0.131(5) 0.060(4) -0.042(4) -0.049(4)
C260 0.094(6) 0.092(6) 0.110(7) 0.027(5) -0.021(5) 0.022(5)
O261 0.154(7) 0.145(6) 0.094(5) 0.036(5) -0.021(5) 0.046(5)
C262 0.094(6) 0.077(5) 0.093(5) 0.015(4) -0.011(5) 0.007(4)
C263 0.122(9) 0.085(6) 0.132(8) 0.036(6) -0.053(7) -0.021(6)
C265 0.076(5) 0.087(5) 0.091(6) 0.013(4) -0.018(4) 0.010(4)
C266 0.065(4) 0.160(9) 0.081(5) 0.032(6) 0.009(4) 0.019(5)
O267 0.117(3) 0.111(3) 0.206(7) -0.032(3) -0.037(3) 0.047(2)
C269 0.070(5) 0.105(7) 0.121(7) -0.028(6) -0.024(5) 0.030(5)
C270 0.093(6) 0.076(5) 0.119(7) 0.011(5) -0.038(6) -0.003(5)
Cl27 0.489(18) 0.321(11) 0.138(4) -0.034(6) 0.019(7) -0.081(12)
C272 0.127(8) 0.110(7) 0.085(6) 0.015(5) -0.003(6) -0.018(6)
C273 0.077(5) 0.103(7) 0.109(7) -0.004(5) -0.016(5) 0.022(5)
C274 0.103(7) 0.128(8) 0.109(7) 0.029(6) 0.019(6) -0.012(6)
C275 0.092(6) 0.075(5) 0.162(10) -0.016(6) -0.047(7) 0.015(5)
C276 0.137(7) 0.128(7) 0.120(7) -0.019(6) 0.038(6) 0.039(6)
C277 0.065(5) 0.230(14) 0.068(5) 0.018(7) 0.006(4) -0.005(7)
C279 0.178(10) 0.099(7) 0.102(7) 0.038(6) -0.007(7) -0.007(6)
Cl28 0.189(5) 0.422(13) 0.192(6) -0.058(7) 0.055(5) -0.036(7)
C281 0.106(7) 0.094(6) 0.125(8) -0.024(6) -0.007(6) 0.033(5)
C282 0.121(8) 0.188(12) 0.096(7) -0.040(8) -0.042(7) 0.089(9)
C283 0.081(6) 0.166(10) 0.123(8) -0.006(8) 0.007(6) 0.056(7)
C284 0.102(7) 0.086(6) 0.195(13) -0.013(7) -0.044(8) 0.011(5)
C285 0.125(10) 0.32(3) 0.116(10) 0.095(13) 0.059(9) 0.090(14)
Cl1 0.407(17) 0.209(7) 0.426(18) -0.077(9) -0.186(16) 0.074(9)
C287 0.068(5) 0.187(10) 0.057(4) -0.003(5) 0.003(3) -0.007(6)
C288 0.114(3) 0.110(3) 0.131(6) -0.041(3) -0.051(3) 0.045(2)
C289 0.095(6) 0.196(11) 0.108(7) 0.019(7) 0.003(5) -0.044(7)
C290 0.115(8) 0.131(9) 0.127(9) -0.006(7) 0.030(7) 0.024(7)
C291 0.167(3) 0.154(3) 0.258(5) 0.106(3) 0.105(3) 0.013(2)
C292 0.152(11) 0.098(8) 0.160(12) -0.020(8) -0.043(10) -0.005(8)
C293 0.241(4) 0.122(3) 0.263(5) 0.062(2) 0.172(4) 0.013(2)
C294 0.136(9) 0.096(7) 0.154(11) 0.008(7) 0.001(8) 0.059(7)
Cl29 0.326(12) 0.305(11) 0.282(10) -0.081(9) -0.112(10) 0.120(10)
Cl2 0.167(6) 0.314(12) 0.50(2) 0.002(13) -0.023(9) 0.036(7)
C297 0.089(7) 0.26(2) 0.110(8) 0.056(11) 0.020(6) 0.010(10)
Cl3 0.188(6) 0.99(4) 0.144(5) 0.019(11) 0.009(4) -0.143(13)
C299 0.118(9) 0.211(15) 0.118(9) 0.043(10) 0.025(7) 0.020(10)
C300 0.182(12) 0.090(6) 0.097(7) 0.022(5) 0.008(7) -0.027(7)
C301 0.119(9) 0.197(17) 0.197(17) 0.134(16) -0.066(11) -0.079(11)
C302 0.179(16) 0.25(2) 0.122(12) -0.051(13) -0.039(12) 0.064(16)
C304 0.188(14) 0.092(8) 0.109(8) -0.007(6) 0.001(9) -0.025(9)
C305 0.167(5) 0.161(6) 0.166(6) 0.006(3) 0.002(3) -0.006(3)
C306 0.122(3) 0.120(3) 0.323(7) 0.000(3) -0.020(3) 0.052(2)
C308 0.095(8) 0.150(11) 0.199(15) -0.007(10) 0.001(9) 0.046(8)
C309 0.112(10) 0.148(11) 0.235(19) -0.051(12) 0.076(12) -0.025(8)
C310 0.198(16) 0.157(12) 0.143(11) -0.038(10) -0.057(11) 0.099(12)
C312 0.152(12) 0.26(2) 0.106(9) 0.034(10) 0.021(8) 0.114(14)
C313 0.135(11) 0.203(18) 0.182(16) -0.084(15) 0.005(11) -0.004(12)
C314 0.105(7) 0.152(10) 0.137(9) 0.062(8) -0.050(7) -0.055(7)
C315 0.121(8) 0.201(14) 0.086(7) 0.020(8) 0.030(6) 0.005(9)
C316 0.177(14) 0.137(12) 0.141(12) -0.018(10) 0.005(11) 0.054(11)
C317 0.105(3) 0.220(4) 0.126(7) 0.045(3) 0.002(4) -0.001(3)
C319 0.147(11) 0.123(9) 0.142(11) 0.048(8) -0.011(9) -0.046(8)
C320 0.152(11) 0.115(8) 0.105(8) -0.038(7) -0.007(7) 0.022(8)
C2 0.150(9) 0.129(8) 0.155(9) -0.034(7) 0.041(8) 0.029(7)
C3 0.115(3) 0.220(4) 0.126(7) 0.044(3) -0.011(4) 0.001(3)
C5 0.181(18) 0.165(15) 0.172(15) 0.002(12) -0.016(14) 0.026(13)
C7 0.107(3) 0.223(4) 0.111(6) 0.036(4) 0.003(3) 0.003(3)
C10 0.168(3) 0.157(3) 0.261(5) 0.110(3) 0.104(3) 0.011(2)
C13 0.197(17) 0.090(8) 0.173(14) -0.011(8) 0.044(13) 0.014(9)
C20 0.123(3) 0.125(3) 0.326(7) 0.004(3) -0.019(3) 0.054(2)
C21 0.090(7) 0.34(2) 0.124(10) -0.077(13) 0.041(7) -0.016(11)
C25 0.190(18) 0.150(13) 0.30(3) 0.140(18) -0.12(2) -0.068(13)
C32 0.39(5) 0.20(2) 0.22(2) 0.108(19) -0.10(3) 0.01(2)
C40 0.168(3) 0.162(4) 0.260(5) 0.109(3) 0.104(3) 0.011(2)
C43 0.24(3) 0.60(7) 0.20(2) 0.18(4) 0.11(2) 0.23(4)
C45 0.152(13) 0.31(3) 0.121(11) -0.035(14) 0.010(9) 0.099(17)
C46 0.152(14) 0.29(3) 0.25(3) 0.00(2) 0.001(16) 0.145(18)
C55 0.23(2) 0.35(4) 0.19(2) 0.17(2) -0.090(18) -0.13(2)
C56 0.151(15) 0.21(2) 0.41(4) -0.04(2) -0.16(2) 0.029(14)
C69 0.127(3) 0.125(3) 0.325(7) 0.004(3) -0.017(4) 0.056(3)
C1 0.090(7) 0.217(17) 0.193(17) 0.028(14) -0.016(9) 0.043(10)
C1AA 0.128(9) 0.270(17) 0.138(9) 0.065(10) 0.005(7) -0.081(10)
C0AA 0.127(3) 0.126(3) 0.326(7) 0.004(3) -0.017(3) 0.057(3)
C42 0.094(8) 0.33(3) 0.22(2) 0.05(2) 0.009(11) 0.031(13)
C44 0.185(6) 0.180(6) 0.184(6) 0.005(3) -0.002(3) 0.003(3)
C1BA 0.179(13) 0.108(8) 0.121(9) 0.020(7) 0.048(9) -0.044(8)
C3AA 0.243(4) 0.128(3) 0.269(5) 0.067(3) 0.175(4) 0.015(3)
C15 0.243(4) 0.134(4) 0.276(6) 0.072(4) 0.174(4) 0.015(2)
C35 0.217(16) 0.196(15) 0.099(9) 0.031(9) 0.030(10) -0.013(13)
C4AA 0.243(4) 0.128(3) 0.271(6) 0.068(3) 0.173(4) 0.013(3)
C2AA 0.24(2) 0.185(16) 0.28(2) 0.098(16) 0.012(18) -0.033(14)
C62 0.169(3) 0.165(4) 0.261(5) 0.109(3) 0.103(3) 0.011(3)
C5AA 0.109(3) 0.222(4) 0.152(9) 0.035(4) -0.008(4) 0.003(3)
Cl7A 1.05(7) 0.52(3) 0.312(17) 0.18(2) -0.01(3) 0.11(4)
C6AA 0.26(3) 0.129(12) 0.20(2) 0.012(12) 0.00(2) 0.039(14)
C9 0.226(19) 0.184(16) 0.29(2) -0.058(17) 0.017(19) 0.023(15)
C28 0.118(3) 0.223(4) 0.154(9) 0.033(4) -0.020(4) 0.005(3)
C33 0.164(12) 0.237(19) 0.127(10) 0.043(11) 0.002(9) -0.060(12)
C7AA 0.161(14) 0.202(16) 0.27(2) -0.024(16) 0.049(15) 0.018(13)
C54 0.37(4) 0.30(2) 0.207(19) 0.074(15) -0.06(2) -0.17(2)
C64 0.30(3) 0.124(11) 0.149(15) -0.010(11) -0.003(18) 0.023(16)
C72 0.164(17) 0.33(3) 0.21(2) -0.01(2) -0.058(16) 0.11(2)
C9AA 0.202(16) 0.145(11) 0.195(15) -0.037(11) 0.058(13) 0.036(11)
C17 0.186(4) 0.117(3) 0.146(3) 0.049(2) 0.044(3) -0.005(3)
C22 0.32(2) 0.128(11) 0.167(14) -0.029(11) -0.021(16) 0.044(14)
C8AA 0.243(16) 0.133(10) 0.126(10) -0.055(8) -0.055(11) 0.039(10)
C0BA 0.188(4) 0.141(3) 0.148(3) 0.059(3) 0.048(3) 0.005(3)
C34 0.188(4) 0.151(7) 0.158(4) 0.070(4) 0.048(3) 0.004(3)
C71 0.188(4) 0.151(5) 0.155(3) 0.067(3) 0.049(3) 0.006(3)
C2BA 0.23(2) 0.181(16) 0.168(16) 0.063(13) 0.035(15) -0.053(15)
C3BA 0.086(6) 0.131(8) 0.095(6) -0.002(6) 0.033(5) -0.014(6)
C4BA 0.071(5) 0.122(7) 0.090(6) -0.031(6) 0.010(4) 0.000(5)
C4 0.070(4) 0.094(5) 0.095(6) -0.038(5) -0.001(4) 0.007(4)
C5BA 0.130(9) 0.180(13) 0.100(7) -0.028(8) -0.036(7) 0.037(9)
C8 0.103(8) 0.28(2) 0.119(10) -0.039(12) -0.015(8) 0.055(12)
O0AA 0.128(5) 0.086(4) 0.122(5) 0.022(4) 0.031(4) 0.011(4)
Cl4 0.309(9) 0.347(15) 0.498(16) 0.026(12) 0.087(10) -0.028(10)
Cl7 0.308(9) 0.404(18) 0.521(17) 0.070(14) 0.080(10) -0.046(9)
Cl0A 0.312(9) 0.53(2) 0.529(17) 0.090(14) 0.078(10) -0.052(11)
C6BA 0.310(9) 0.431(15) 0.531(17) 0.086(13) 0.076(10) -0.055(10)

loop_
_atom_type_symbol
_atom_type_description
_atom_type_scat_dispersion_real
_atom_type_scat_dispersion_imag
_atom_type_scat_source
C C 0.0036 0.0017 'International Tables Vol C Tables 4.2.6.8 and 6.1.1.4'
H H 0.0000 0.0000 'International Tables Vol C Tables 4.2.6.8 and 6.1.1.4'
Cl Cl 0.1484 0.1585 'International Tables Vol C Tables 4.2.6.8 and 6.1.1.4'
F F 0.0171 0.0103 'International Tables Vol C Tables 4.2.6.8 and 6.1.1.4'
N N 0.0068 0.0033 'International Tables Vol C Tables 4.2.6.8 and 6.1.1.4'
O O 0.0119 0.0063 'International Tables Vol C Tables 4.2.6.8 and 6.1.1.4'

loop_
_geom_angle_atom_site_label_1
_geom_angle_atom_site_label_2
_geom_angle_atom_site_label_3
_geom_angle
_geom_angle_site_symmetry_1
_geom_angle_site_symmetry_3
_geom_angle_publ_flag
C049 N011 C012 118.5(5) . . ?
N011 C012 C045 117.6(5) . . ?
N011 C012 C071 122.4(6) . . ?
C071 C012 C045 120.0(6) . . ?
C051 N013 C062 116.9(5) . . ?
C107 N014 C109 117.3(6) . . ?
C123 N015 C061 129.3(6) . . ?
C129 N017 C094 116.7(6) . . ?
C078 N018 C102 128.7(6) . . ?
N021 C019 C093 123.4(7) . . ?
N021 C019 C118 118.3(6) . . ?
C118 C019 C093 118.2(7) . . ?
C047 N020 C121 117.0(6) . . ?
C060 N021 C019 119.4(6) . . ?
C158 N022 C118 131.0(7) . . ?
C036 N023 C045 127.5(6) . . ?
C044 N025 C050 116.9(6) . . ?
C137 N027 C074 129.3(7) . . ?
C108 N029 C124 129.6(6) . . ?
C048 N030 C203 108.2(6) . . ?
C101 O031 C246 106.6(6) . . ?
C052 N032 C181 116.7(6) . . ?
C152 N033 C174 115.8(7) . . ?
F002 C034 C043 117.3(6) . . ?
F002 C034 C074 119.3(6) . . ?
C074 C034 C043 123.4(6) . . ?
C130 N035 C082 116.1(6) . . ?
N023 C036 C107 114.8(6) . . ?
O066 C036 N023 124.7(7) . . ?
O066 C036 C107 120.4(6) . . ?
F007 C037 C111 117.5(6) . . ?
F007 C037 C121 118.8(6) . . ?
C111 C037 C121 123.6(7) . . ?
C055 O038 C287 118.2(8) . . ?
C196 N039 C141 129.5(7) . . ?
C048 O040 C251 107.8(7) . . ?
F006 C041 C050 117.9(6) . . ?
F006 C041 C112 117.9(6) . . ?
C112 C041 C050 124.2(7) . . ?
C150 N042 C043 116.9(6) . . ?
C034 C043 C064 117.8(7) . . ?
N042 C043 C034 119.7(6) . . ?
N042 C043 C064 122.5(7) . . ?
N025 C044 C116 115.8(7) . . ?
N025 C044 C211 125.5(8) . . ?
C211 C044 C116 118.6(7) . . ?
N023 C045 C012 116.1(5) . . ?
C120 C045 C012 118.7(6) . . ?
C120 C045 N023 125.1(6) . . ?
F004 C046 C058 119.2(6) . . ?
F004 C046 C063 117.8(6) . . ?
C058 C046 C063 123.0(6) . . ?
N020 C047 C083 125.0(7) . . ?
N020 C047 C103 116.8(6) . . ?
C083 C047 C103 118.1(6) . . ?
N030 C048 O040 116.2(7) . . ?
N030 C048 C091 127.8(6) . . ?
O040 C048 C091 116.1(7) . . ?
N011 C049 C057 124.7(6) . . ?
N011 C049 C123 118.5(6) . . ?
C057 C049 C123 116.8(6) . . ?
N025 C050 C041 119.9(6) . . ?
N025 C050 C117 123.6(6) . . ?
C041 C050 C117 116.4(7) . . ?
N013 C051 C078 116.5(6) . . ?
N013 C051 C188 124.7(7) . . ?
C188 C051 C078 118.7(7) . . ?
N032 C052 C137 115.3(6) . . ?
N032 C052 C202 123.9(8) . . ?
C202 C052 C137 120.8(7) . . ?
C171 C053 C082 116.4(7) . . ?
C177 C053 C082 119.1(7) . . ?
C177 C053 C171 124.5(7) . . ?
C143 N054 C058 129.1(6) . . ?
O038 C055 C093 115.3(8) . . ?
O038 C055 C113 124.3(9) . . ?
C113 C055 C093 120.3(6) . . ?
C103 N056 C110 129.5(6) . . ?
C169 C057 C049 117.5(7) . . ?
C046 C058 N054 117.8(6) . . ?
C046 C058 C133 117.4(7) . . ?
N054 C058 C133 124.8(7) . . ?
C162 N059 C090 118.7(6) . . ?
N021 C060 C108 117.5(6) . . ?
N021 C060 C113 123.4(7) . . ?
C113 C060 C108 119.1(7) . . ?
N015 C061 C088 123.1(7) . . ?
N015 C061 C099 118.0(6) . . ?
C088 C061 C099 118.9(6) . . ?
N013 C062 C124 117.3(6) . . ?
N013 C062 C153 122.8(7) . . ?
C153 C062 C124 119.9(7) . . ?
N119 C063 C046 118.5(6) . . ?
N119 C063 C187 123.4(7) . . ?
C187 C063 C046 118.0(7) . . ?
C043 C064 C226 117.0(7) . . ?
C095 C064 C043 117.7(7) . . ?
C095 C064 C226 125.3(6) . . ?
F005 C067 C181 118.9(7) . . ?
F005 C067 C199 119.0(8) . . ?
C199 C067 C181 122.0(7) . . ?
C245 N069 C195 128.3(7) . . ?
C116 N070 C128 129.0(7) . . ?
C012 C071 C169 116.6(6) . . ?
C154 C071 C012 119.5(7) . . ?
C154 C071 C169 124.0(7) . . ?
C154 C072 C120 120.4(6) . . ?
N027 C074 C075 125.0(7) . . ?
C034 C074 N027 116.6(6) . . ?
C034 C074 C075 118.3(7) . . ?
C095 C075 C074 120.2(7) . . ?
C190 N076 C111 129.4(7) . . ?
C236 N077 C112 130.0(7) . . ?
N018 C078 C051 111.9(6) . . ?
O073 C078 N018 127.2(7) . . ?
O073 C078 C051 120.8(6) . . ?
F003 C079 C128 116.8(6) . . ?
F003 C079 C174 121.0(7) . . ?
C174 C079 C128 122.2(7) . . ?
F008 C080 C090 119.2(7) . . ?
F008 C080 C127 118.2(7) . . ?
C090 C080 C127 122.6(7) . . ?
C136 O081 C272 118.6(7) . . ?
N035 C082 C053 124.4(6) . . ?
N035 C082 C134 118.2(6) . . ?
C053 C082 C134 117.4(6) . . ?
C172 C083 C047 118.9(7) . . ?
C109 C084 C136 118.9(7) . . ?
C109 C084 C214 119.8(8) . . ?
C136 C084 C214 121.2(7) . . ?
C101 N085 C191 108.8(6) . . ?
C222 O086 C300 117.4(9) . . ?
N119 C087 C170 126.3(8) . . ?
N119 C087 C215 114.6(7) . . ?
C170 C087 C215 119.1(7) . . ?
C4 C088 C061 119.5(8) . . ?
N059 C090 C080 119.9(6) . . ?
N059 C090 C198 121.5(7) . . ?
C080 C090 C198 118.6(7) . . ?
C102 C091 C048 120.6(6) . . ?
C257 C091 C048 119.5(7) . . ?
C257 C091 C102 119.9(8) . . ?
C131 O092 C276 119.1(8) . . ?
C055 C093 C019 115.8(7) . . ?
C207 C093 C019 119.4(8) . . ?
C207 C093 C055 124.8(7) . . ?
N017 C094 C096 123.0(7) . . ?
N017 C094 C115 118.7(6) . . ?
C096 C094 C115 118.3(7) . . ?
C075 C095 C064 122.5(7) . . ?
C094 C096 C146 118.3(8) . . ?
C094 C096 C222 117.2(7) . . ?
C146 C096 C222 124.4(7) . . ?
C248 O097 C282 121.0(9) . . ?
C177 C098 C141 120.0(7) . . ?
C061 C099 C101 121.7(6) . . ?
C221 C099 C061 119.8(8) . . ?
C221 C099 C101 118.5(8) . . ?
C193 N100 C184 118.2(7) . . ?
O031 C101 C099 115.7(6) . . ?
N085 C101 O031 117.0(7) . . ?
N085 C101 C099 127.2(7) . . ?
N018 C102 C091 118.7(6) . . ?
C166 C102 N018 122.1(7) . . ?
C166 C102 C091 119.1(7) . . ?
N056 C103 C047 115.0(6) . . ?
O148 C103 C047 122.5(7) . . ?
O148 C103 N056 122.5(8) . . ?
C215 N104 C204 128.0(7) . . ?
C182 N105 C127 127.0(7) . . ?
C169 O106 C293 115.6(9) . . ?
N014 C107 C036 119.6(6) . . ?
N014 C107 C165 124.7(7) . . ?
C165 C107 C036 115.7(7) . . ?
N029 C108 C060 113.4(6) . . ?
O144 C108 N029 125.3(7) . . ?
O144 C108 C060 121.3(7) . . ?
N014 C109 C084 122.4(7) . . ?
N014 C109 C110 118.1(6) . . ?
C084 C109 C110 119.4(6) . . ?
N056 C110 C109 116.9(6) . . ?
N056 C110 C212 122.8(8) . . ?
C212 C110 C109 120.2(7) . . ?
C037 C111 N076 118.2(7) . . ?
C037 C111 C183 119.1(7) . . ?
N076 C111 C183 122.6(7) . . ?
C041 C112 N077 118.6(7) . . ?
C041 C112 C145 118.0(7) . . ?
N077 C112 C145 123.4(7) . . ?
C055 C113 C060 117.6(8) . . ?
C161 C114 C127 120.4(8) . . ?
F009 C115 C094 118.3(7) . . ?
F009 C115 C173 117.4(7) . . ?
C173 C115 C094 124.3(7) . . ?
O065 C116 C044 122.5(8) . . ?
O065 C116 N070 125.0(8) . . ?
N070 C116 C044 112.5(7) . . ?
C050 C117 C131 114.5(7) . . ?
C185 C117 C050 120.4(7) . . ?
C185 C117 C131 125.0(7) . . ?
N022 C118 C019 115.4(6) . . ?
C224 C118 C019 119.3(7) . . ?
C224 C118 N022 125.3(8) . . ?
C087 N119 C063 115.1(7) . . ?
C045 C120 C072 120.9(7) . . ?
N020 C121 C037 119.9(6) . . ?
N020 C121 C140 122.7(6) . . ?
C037 C121 C140 117.5(7) . . ?
C249 N122 C258 116.9(7) . . ?
N015 C123 C049 112.3(5) . . ?
O028 C123 N015 124.4(6) . . ?
O028 C123 C049 123.3(7) . . ?
N029 C124 C062 114.9(6) . . ?
C210 C124 N029 126.3(7) . . ?
C210 C124 C062 118.8(7) . . ?
C171 O125 C283 118.0(8) . . ?
O189 C126 C219 115.3(9) . . ?
C202 C126 O189 126.2(9) . . ?
C202 C126 C219 118.6(7) . . ?
C080 C127 C114 118.2(8) . . ?
N105 C127 C080 116.6(6) . . ?
N105 C127 C114 125.0(7) . . ?
N070 C128 C079 117.9(6) . . ?
N070 C128 C200 123.5(7) . . ?
C079 C128 C200 118.5(7) . . ?
N017 C129 C160 126.7(7) . . ?
N017 C129 C236 116.9(6) . . ?
C160 C129 C236 116.4(7) . . ?
N035 C130 C147 123.3(7) . . ?
N035 C130 C158 116.7(6) . . ?
C147 C130 C158 120.0(7) . . ?
O092 C131 C117 113.1(8) . . ?
C211 C131 O092 125.6(8) . . ?
C211 C131 C117 121.3(8) . . ?
C192 N132 C231 116.8(8) . . ?
C176 C133 C058 121.9(8) . . ?
F001 C134 C082 118.9(6) . . ?
F001 C134 C141 117.6(6) . . ?
C141 C134 C082 123.4(6) . . ?
O081 C136 C084 116.2(7) . . ?
O081 C136 C165 124.8(8) . . ?
C165 C136 C084 119.0(7) . . ?
N027 C137 C052 113.3(7) . . ?
O155 C137 N027 125.8(8) . . ?
O155 C137 C052 120.8(7) . . ?
C172 O138 C281 117.9(8) . . ?
F024 C139 C249 116.5(8) . . ?
C250 C139 F024 119.5(9) . . ?
C250 C139 C249 123.9(8) . . ?
C121 C140 C172 116.9(7) . . ?
C218 C140 C121 118.9(7) . . ?
C218 C140 C172 124.1(7) . . ?
N039 C141 C098 123.6(7) . . ?
N039 C141 C134 118.7(6) . . ?
C134 C141 C098 117.7(7) . . ?
C201 O142 C274 117.2(8) . . ?
N054 C143 C150 113.2(6) . . ?
O089 C143 N054 125.2(7) . . ?
O089 C143 C150 121.7(7) . . ?
C185 C145 C112 119.8(8) . . ?
C238 C146 C096 122.2(7) . . ?
C171 C147 C130 119.6(8) . . ?
N042 C150 C143 116.1(6) . . ?
N042 C150 C253 124.8(7) . . ?
C253 C150 C143 119.1(7) . . ?
N033 C152 C229 126.7(8) . . ?
N033 C152 C245 115.6(7) . . ?
C229 C152 C245 117.6(8) . . ?
C062 C153 C157 117.9(7) . . ?
C062 C153 C256 119.7(8) . . ?
C157 C153 C256 122.4(8) . . ?
C072 C154 C071 120.4(7) . . ?
O208 C156 N159 111.2(9) . . ?
O216 C156 N159 122.5(10) . . ?
O216 C156 O208 126.3(10) . . ?
C188 C157 C153 118.5(7) . . ?
O205 C157 C153 115.7(9) . . ?
O205 C157 C188 125.6(9) . . ?
N022 C158 C130 114.0(6) . . ?
O149 C158 N022 123.3(8) . . ?
O149 C158 C130 122.6(7) . . ?
C173 N159 C156 128.8(8) . . ?
C222 C160 C129 116.8(8) . . ?
C114 C161 C198 121.6(7) . . ?
N059 C162 C190 117.0(7) . . ?
N059 C162 C243 125.9(8) . . ?
C243 C162 C190 117.1(8) . . ?
C179 O163 C266 118.2(8) . . ?
C248 N164 C199 124.0(8) . . ?
C136 C165 C107 117.6(8) . . ?
C102 C166 C265 119.0(8) . . ?
C226 O168 C294 115.9(9) . . ?
C057 C169 C071 120.1(7) . . ?
O106 C169 C057 124.8(8) . . ?
O106 C169 C071 115.2(8) . . ?
C087 C170 C179 119.1(8) . . ?
O125 C171 C053 113.7(8) . . ?
C147 C171 C053 120.1(7) . . ?
C147 C171 O125 126.2(9) . . ?
C083 C172 C140 119.4(7) . . ?
O138 C172 C083 127.5(8) . . ?
O138 C172 C140 113.1(8) . . ?
C115 C173 N159 118.3(7) . . ?
C115 C173 C238 116.1(8) . . ?
N159 C173 C238 125.5(7) . . ?
N033 C174 C225 123.2(8) . . ?
C079 C174 N033 117.7(7) . . ?
C079 C174 C225 118.9(8) . . ?
C284 C175 C203 121.2(8) . . ?
C290 C175 C203 122.9(9) . . ?
C290 C175 C284 115.8(10) . . ?
C133 C176 C187 121.2(7) . . ?
C098 C177 C053 122.3(7) . . ?
C233 C178 C237 118.7(8) . . ?
O259 C178 C233 127.0(10) . . ?
O259 C178 C237 114.2(10) . . ?
O163 C179 C187 114.5(8) . . ?
C170 C179 O163 126.3(7) . . ?
C170 C179 C187 119.1(7) . . ?
N032 C181 C067 118.3(7) . . ?
N032 C181 C219 122.2(8) . . ?
C067 C181 C219 119.4(8) . . ?
N105 C182 C193 111.3(8) . . ?
O186 C182 N105 126.7(9) . . ?
O186 C182 C193 122.0(9) . . ?
C218 C183 C111 117.5(8) . . ?
N100 C184 C209 124.0(8) . . ?
N100 C184 C223 119.0(7) . . ?
C223 C184 C209 117.0(7) . . ?
C145 C185 C117 121.1(7) . . ?
C063 C187 C176 118.4(7) . . ?
C063 C187 C179 116.9(7) . . ?
C179 C187 C176 124.6(7) . . ?
C157 C188 C051 119.0(7) . . ?
C126 O189 C289 116.0(10) . . ?
N076 C190 C162 111.5(7) . . ?
O0AA C190 N076 126.0(8) . . ?
O0AA C190 C162 122.6(8) . . ?
N085 C191 C246 104.1(7) . . ?
C228 C191 N085 113.7(8) . . ?
C228 C191 C246 113.8(6) . . ?
N132 C192 C254 116.9(8) . . ?
N132 C192 C275 124.5(10) . . ?
C275 C192 C254 118.5(9) . . ?
N100 C193 C182 117.8(7) . . ?
N100 C193 C255 122.8(8) . . ?
C255 C193 C182 119.3(8) . . ?
C223 C195 N069 117.3(7) . . ?
C230 C195 N069 125.3(8) . . ?
C230 C195 C223 117.4(8) . . ?
N039 C196 C258 115.0(8) . . ?
O151 C196 N039 123.9(9) . . ?
O151 C196 C258 121.0(8) . . ?
C250 N197 C254 129.6(8) . . ?
C090 C198 C201 117.5(8) . . ?
C161 C198 C090 118.4(8) . . ?
C161 C198 C201 124.0(7) . . ?
C067 C199 N164 116.3(7) . . ?
C067 C199 C234 118.3(9) . . ?
C234 C199 N164 125.4(8) . . ?
C244 C200 C128 120.0(9) . . ?
O142 C201 C198 114.7(8) . . ?
O142 C201 C243 125.0(8) . . ?
C243 C201 C198 120.2(7) . . ?
C126 C202 C052 119.7(9) . . ?
N030 C203 C175 112.7(7) . . ?
N030 C203 C251 104.2(7) . . ?
C175 C203 C251 113.5(6) . . ?
N104 C204 C241 123.6(9) . . ?
C220 C204 N104 117.9(8) . . ?
C220 C204 C241 118.4(8) . . ?
C157 O205 C291 115.9(9) . . ?
O217 C206 C225 113.1(10) . . ?
C229 C206 O217 125.4(9) . . ?
C229 C206 C225 121.4(8) . . ?
C235 C207 C093 120.9(8) . . ?
C156 O208 C320 121.6(10) . . ?
C184 C209 C273 114.1(8) . . ?
C252 C209 C184 120.6(8) . . ?
C252 C209 C273 125.3(9) . . ?
C262 C210 C124 120.4(9) . . ?
C131 C211 C044 118.0(8) . . ?
C3BA C212 C110 119.0(9) . . ?
C234 C213 C219 121.9(8) . . ?
C3BA C214 C084 119.2(8) . . ?
N104 C215 C087 113.6(7) . . ?
O180 C215 C087 123.2(9) . . ?
O180 C215 N104 123.2(8) . . ?
C206 O217 C17 118.5(11) . . ?
C183 C218 C140 123.0(7) . . ?
C126 C219 C181 118.9(8) . . ?
C126 C219 C213 124.4(8) . . ?
C213 C219 C181 116.8(9) . . ?
F026 C220 C204 118.0(8) . . ?
F026 C220 C231 119.2(9) . . ?
C204 C220 C231 122.7(8) . . ?
C099 C221 C4BA 120.2(9) . . ?
O086 C222 C096 114.5(8) . . ?
O086 C222 C160 126.0(8) . . ?
C160 C222 C096 119.6(7) . . ?
F010 C223 C184 119.1(7) . . ?
F010 C223 C195 117.4(7) . . ?
C195 C223 C184 123.4(7) . . ?
C118 C224 C235 121.5(9) . . ?
C174 C225 C206 115.4(9) . . ?
C174 C225 C244 118.2(8) . . ?
C206 C225 C244 126.4(8) . . ?
O168 C226 C064 113.7(8) . . ?
C253 C226 C064 119.8(7) . . ?
C253 C226 O168 126.5(8) . . ?
C231 C227 C288 114.0(11) . . ?
C269 C227 C231 119.7(8) . . ?
C269 C227 C288 126.2(9) . . ?
C317 C228 C191 121.6(10) . . ?
C317 C228 C3 116.4(10) . . ?
C3 C228 C191 121.7(11) . . ?
C206 C229 C152 117.2(8) . . ?
C195 C230 C252 120.5(9) . . ?
N132 C231 C220 118.1(7) . . ?
N132 C231 C227 124.4(8) . . ?
C227 C231 C220 117.4(9) . . ?
C178 C233 C258 119.1(10) . . ?
C213 C234 C199 121.5(8) . . ?
C207 C235 C224 120.5(8) . . ?
N077 C236 C129 112.6(7) . . ?
O167 C236 N077 124.3(8) . . ?
O167 C236 C129 123.0(7) . . ?
C249 C237 C178 116.5(9) . . ?
C263 C237 C178 124.6(9) . . ?
C263 C237 C249 118.7(10) . . ?
C146 C238 C173 120.8(8) . . ?
C269 C241 C204 120.7(10) . . ?
C201 C243 C162 116.0(8) . . ?
C200 C244 C225 122.0(8) . . ?
N069 C245 C152 113.4(7) . . ?
O135 C245 N069 123.9(9) . . ?
O135 C245 C152 122.7(8) . . ?
O031 C246 C191 103.2(6) . . ?
C273 O247 C308 118.5(10) . . ?
O097 C248 N164 107.7(8) . . ?
O261 C248 O097 127.9(11) . . ?
O261 C248 N164 124.3(12) . . ?
N122 C249 C139 120.5(7) . . ?
N122 C249 C237 124.0(9) . . ?
C139 C249 C237 115.3(9) . . ?
C139 C250 N197 116.8(8) . . ?
C139 C250 C270 118.7(10) . . ?
N197 C250 C270 124.4(9) . . ?
O040 C251 C203 103.5(6) . . ?
C209 C252 C230 121.0(9) . . ?
C226 C253 C150 119.0(8) . . ?
O194 C254 C192 123.6(9) . . ?
O194 C254 N197 124.2(10) . . ?
N197 C254 C192 112.2(8) . . ?
C273 C255 C193 118.2(9) . . ?
C262 C256 C153 117.5(9) . . ?
C091 C257 C260 120.6(9) . . ?
N122 C258 C196 114.7(7) . . ?
N122 C258 C233 124.4(9) . . ?
C233 C258 C196 120.9(9) . . ?
C178 O259 C314 118.3(10) . . ?
C265 C260 C257 120.1(8) . . ?
C256 C262 C210 123.6(8) . . ?
C270 C263 C237 123.3(9) . . ?
C260 C265 C166 121.1(8) . . ?
O163 C266 C285 108.5(10) . . ?
C288 O267 C306 114.4(13) . . ?
C241 C269 C227 120.9(8) . . ?
C263 C270 C250 119.9(10) . . ?
O081 C272 C279 106.4(10) . . ?
O247 C273 C209 113.1(9) . . ?
C255 C273 C209 122.7(8) . . ?
C255 C273 O247 124.2(9) . . ?
O142 C274 C1BA 106.8(10) . . ?
C288 C275 C192 116.3(9) . . ?
O092 C276 C2 110.2(11) . . ?
C287 C277 C21 108.6(14) . . ?
C297 C277 C287 113.3(11) . . ?
C297 C277 C21 112.0(10) . . ?
C272 C279 C305 109.1(12) . . ?
C44 C279 C272 109.0(15) . . ?
C44 C279 C305 111.6(15) . . ?
O138 C281 C316 101.6(10) . . ?
O097 C282 C310 106.0(12) . . ?
O097 C282 C5BA 110.7(9) . . ?
O097 C282 C8 103.1(11) . . ?
C5BA C282 C310 111.9(13) . . ?
C8 C282 C310 114.6(13) . . ?
C8 C282 C5BA 110.1(14) . . ?
O125 C283 C312 105.3(11) . . ?
C292 C284 C175 120.3(11) . . ?
C266 C285 C315 108.2(14) . . ?
C43 C285 C266 115(2) . . ?
C43 C285 C315 113.1(17) . . ?
O038 C287 C277 107.1(10) . . ?
O267 C288 C227 112.0(13) . . ?
C275 C288 C227 123.9(10) . . ?
C275 C288 O267 124.0(11) . . ?
C1AA C289 O189 109.6(15) . . ?
C175 C290 C13 122.7(12) . . ?
O205 C291 C10 107.3(13) . . ?
C304 C292 C284 124.3(14) . . ?
O106 C293 C3AA 106.2(12) . . ?
C5 C294 O168 113.8(14) . . ?
Cl01 C299 Cl28 105.9(10) . . ?
Cl06 C299 Cl01 112.1(10) . . ?
Cl06 C299 Cl28 111.9(9) . . ?
O086 C300 C319 106.7(12) . . ?
C314 C301 C55 116(2) . . ?
C25 C301 C314 109.0(15) . . ?
C25 C301 C55 106.2(18) . . ?
C292 C304 C13 115.9(12) . . ?
C20 C306 O267 114.1(16) . . ?
O247 C308 C1 108.7(14) . . ?
C45 C312 C283 106.2(16) . . ?
C45 C312 C46 111.1(19) . . ?
C46 C312 C283 100.8(15) . . ?
Cl2 C313 Cl27 104.9(14) . . ?
Cl3 C313 Cl27 107.7(14) . . ?
Cl3 C313 Cl2 124.4(15) . . ?
O259 C314 C301 109.6(13) . . ?
C64 C316 C281 115.2(17) . . ?
C64 C316 C72 121(2) . . ?
C72 C316 C281 99.2(16) . . ?
C228 C317 C5AA 122.5(12) . . ?
C35 C319 C300 111.1(12) . . ?
C35 C319 C2AA 104.3(19) . . ?
C2AA C319 C300 110.3(18) . . ?
O208 C320 C22 102.3(12) . . ?
O208 C320 C8AA 107.6(11) . . ?
C9AA C320 O208 108.0(12) . . ?
C9AA C320 C22 111.1(17) . . ?
C9AA C320 C8AA 116.0(17) . . ?
C8AA C320 C22 110.8(15) . . ?
C276 C2 C9 109.9(15) . . ?
C276 C2 C7AA 111.3(14) . . ?
C7AA C2 C9 106.5(11) . . ?
C228 C3 C28 122.9(12) . . ?
C294 C5 C32 111.7(19) . . ?
C294 C5 C56 104.9(18) . . ?
C32 C5 C56 102(2) . . ?
C5AA C7 C28 124.4(12) . . ?
C291 C10 C40 106.7(13) . . ?
C291 C10 C62 107.6(18) . . ?
C40 C10 C62 91.6(12) . . ?
C304 C13 C290 120.6(13) . . ?
C306 C20 C69 113.1(17) . . ?
C306 C20 C0AA 96.4(18) . . ?
C0AA C20 C69 121.9(19) . . ?
C302 C1 C308 116.7(17) . . ?
C302 C1 C42 105.9(18) . . ?
C308 C1 C42 103.9(17) . . ?
C289 C1AA C33 113.0(13) . . ?
C54 C1AA C289 110.2(17) . . ?
C54 C1AA C33 112(2) . . ?
C274 C1BA C2BA 105.8(13) . . ?
C309 C1BA C274 107.3(12) . . ?
C309 C1BA C2BA 117.1(13) . . ?
C15 C3AA C293 111.7(15) . . ?
C4AA C3AA C293 109.6(13) . . ?
C4AA C3AA C15 118.7(16) . . ?
C7 C5AA C317 117.2(12) . . ?
Cl29 C6AA Cl1 109.3(18) . . ?
Cl7A C6AA Cl1 107(2) . . ?
Cl7A C6AA Cl29 113.9(19) . . ?
C7 C28 C3 116.6(12) . . ?
O217 C17 C0BA 109.6(13) . . ?
C17 C0BA C34 113.9(16) . . ?
C71 C0BA C17 121.4(16) . . ?
C71 C0BA C34 114.1(13) . . ?
C214 C3BA C212 122.2(8) . . ?
C4 C4BA C221 119.6(8) . . ?
C4BA C4 C088 122.1(9) . . ?
Cl7 C6BA Cl4 97(4) . . ?
Cl0A C6BA Cl4 110(4) . . ?
Cl0A C6BA Cl7 135(7) . . ?

loop_
_geom_bond_atom_site_label_1
_geom_bond_atom_site_label_2
_geom_bond_distance
_geom_bond_site_symmetry_2
_geom_bond_publ_flag
F001 C134 1.352(8) . ?
F002 C034 1.348(8) . ?
F003 C079 1.340(8) . ?
F004 C046 1.328(8) . ?
F005 C067 1.342(9) . ?
F006 C041 1.355(8) . ?
F007 C037 1.352(8) . ?
F008 C080 1.344(8) . ?
F009 C115 1.356(9) . ?
F010 C223 1.358(9) . ?
N011 C012 1.370(8) . ?
N011 C049 1.302(8) . ?
C012 C045 1.417(9) . ?
C012 C071 1.413(9) . ?
N013 C051 1.319(9) . ?
N013 C062 1.365(9) . ?
N014 C107 1.316(9) . ?
N014 C109 1.370(9) . ?
N015 C061 1.375(9) . ?
N015 C123 1.375(9) . ?
Cl01 C299 1.764(14) . ?
N017 C094 1.381(10) . ?
N017 C129 1.304(10) . ?
N018 C078 1.356(9) . ?
N018 C102 1.387(9) . ?
C019 N021 1.339(9) . ?
C019 C093 1.440(10) . ?
C019 C118 1.423(11) . ?
N020 C047 1.321(9) . ?
N020 C121 1.358(9) . ?
N021 C060 1.327(10) . ?
N022 C118 1.382(10) . ?
N022 C158 1.345(10) . ?
N023 C036 1.347(9) . ?
N023 C045 1.388(8) . ?
F024 C139 1.360(9) . ?
N025 C044 1.320(10) . ?
N025 C050 1.369(10) . ?
F026 C220 1.339(10) . ?
N027 C074 1.406(10) . ?
N027 C137 1.339(10) . ?
O028 C123 1.216(8) . ?
N029 C108 1.359(10) . ?
N029 C124 1.394(10) . ?
N030 C048 1.276(10) . ?
N030 C203 1.462(10) . ?
O031 C101 1.343(9) . ?
O031 C246 1.481(11) . ?
N032 C052 1.335(10) . ?
N032 C181 1.343(10) . ?
N033 C152 1.313(10) . ?
N033 C174 1.383(11) . ?
C034 C043 1.388(10) . ?
C034 C074 1.364(10) . ?
N035 C082 1.365(9) . ?
N035 C130 1.335(10) . ?
C036 O066 1.209(9) . ?
C036 C107 1.506(10) . ?
C037 C111 1.374(11) . ?
C037 C121 1.383(10) . ?
O038 C055 1.337(9) . ?
O038 C287 1.452(14) . ?
N039 C141 1.375(10) . ?
N039 C196 1.344(11) . ?
O040 C048 1.359(9) . ?
O040 C251 1.434(13) . ?
C041 C050 1.391(10) . ?
C041 C112 1.361(11) . ?
N042 C043 1.367(9) . ?
N042 C150 1.313(10) . ?
C043 C064 1.430(9) . ?
C044 C116 1.500(12) . ?
C044 C211 1.380(12) . ?
C045 C120 1.383(9) . ?
C046 C058 1.370(11) . ?
C046 C063 1.428(11) . ?
C047 C083 1.385(11) . ?
C047 C103 1.491(11) . ?
C048 C091 1.473(11) . ?
C049 C057 1.406(10) . ?
C049 C123 1.493(10) . ?
C050 C117 1.417(11) . ?
C051 C078 1.519(11) . ?
C051 C188 1.393(10) . ?
C052 C137 1.498(12) . ?
C052 C202 1.389(11) . ?
C053 C082 1.407(10) . ?
C053 C171 1.414(12) . ?
C053 C177 1.411(12) . ?
N054 C058 1.387(10) . ?
N054 C143 1.348(10) . ?
C055 C093 1.428(13) . ?
C055 C113 1.406(13) . ?
N056 C103 1.362(10) . ?
N056 C110 1.385(10) . ?
C057 C169 1.386(13) . ?
C058 C133 1.417(11) . ?
N059 C090 1.368(10) . ?
N059 C162 1.284(11) . ?
C060 C108 1.489(11) . ?
C060 C113 1.418(10) . ?
C061 C088 1.395(11) . ?
C061 C099 1.431(11) . ?
C062 C124 1.415(11) . ?
C062 C153 1.390(10) . ?
C063 N119 1.371(10) . ?
C063 C187 1.400(11) . ?
C064 C095 1.421(12) . ?
C064 C226 1.425(12) . ?
O065 C116 1.216(10) . ?
C067 C181 1.396(12) . ?
C067 C199 1.385(11) . ?
Cl06 C299 1.683(17) . ?
N069 C195 1.375(11) . ?
N069 C245 1.375(11) . ?
N070 C116 1.364(11) . ?
N070 C128 1.397(11) . ?
C071 C154 1.398(10) . ?
C071 C169 1.428(12) . ?
C072 C120 1.405(11) . ?
C072 C154 1.369(12) . ?
O073 C078 1.218(9) . ?
C074 C075 1.422(10) . ?
C075 C095 1.330(12) . ?
N076 C111 1.408(10) . ?
N076 C190 1.354(11) . ?
N077 C112 1.385(10) . ?
N077 C236 1.369(11) . ?
C079 C128 1.409(11) . ?
C079 C174 1.373(11) . ?
C080 C090 1.373(12) . ?
C080 C127 1.387(12) . ?
O081 C136 1.340(9) . ?
O081 C272 1.432(15) . ?
C082 C134 1.415(10) . ?
C083 C172 1.352(12) . ?
C084 C109 1.393(11) . ?
C084 C136 1.407(12) . ?
C084 C214 1.428(12) . ?
N085 C101 1.297(10) . ?
N085 C191 1.450(11) . ?
O086 C222 1.331(9) . ?
O086 C300 1.418(15) . ?
C087 N119 1.325(10) . ?
C087 C170 1.347(12) . ?
C087 C215 1.522(12) . ?
C088 C4 1.389(12) . ?
O089 C143 1.214(10) . ?
C090 C198 1.422(10) . ?
C091 C102 1.417(10) . ?
C091 C257 1.360(11) . ?
O092 C131 1.371(11) . ?
O092 C276 1.450(13) . ?
C093 C207 1.378(12) . ?
C094 C096 1.402(10) . ?
C094 C115 1.411(12) . ?
C096 C146 1.410(12) . ?
C096 C222 1.439(13) . ?
O097 C248 1.318(14) . ?
O097 C282 1.469(12) . ?
C098 C141 1.418(11) . ?
C098 C177 1.362(13) . ?
C099 C101 1.466(11) . ?
C099 C221 1.364(11) . ?
N100 C184 1.379(10) . ?
N100 C193 1.309(11) . ?
C102 C166 1.381(11) . ?
C103 O148 1.238(9) . ?
N104 C204 1.391(11) . ?
N104 C215 1.383(12) . ?
N105 C127 1.390(11) . ?
N105 C182 1.360(12) . ?
O106 C169 1.355(10) . ?
O106 C293 1.431(17) . ?
C107 C165 1.415(10) . ?
C108 O144 1.230(10) . ?
C109 C110 1.434(11) . ?
C110 C212 1.398(11) . ?
C111 C183 1.425(12) . ?
C112 C145 1.420(12) . ?
C114 C127 1.423(11) . ?
C114 C161 1.339(12) . ?
C115 C173 1.366(11) . ?
C117 C131 1.447(11) . ?
C117 C185 1.387(12) . ?
C118 C224 1.371(11) . ?
C121 C140 1.419(11) . ?
N122 C249 1.325(11) . ?
N122 C258 1.338(12) . ?
C124 C210 1.381(12) . ?
O125 C171 1.357(10) . ?
O125 C283 1.431(14) . ?
C126 O189 1.358(11) . ?
C126 C202 1.358(14) . ?
C126 C219 1.375(14) . ?
C128 C200 1.419(12) . ?
C129 C160 1.406(11) . ?
C129 C236 1.491(11) . ?
C130 C147 1.416(11) . ?
C130 C158 1.486(11) . ?
C131 C211 1.353(13) . ?
N132 C192 1.331(12) . ?
N132 C231 1.358(12) . ?
C133 C176 1.337(12) . ?
C134 C141 1.383(10) . ?
O135 C245 1.223(10) . ?
C136 C165 1.383(11) . ?
C137 O155 1.222(10) . ?
O138 C172 1.354(10) . ?
O138 C281 1.431(12) . ?
C139 C249 1.414(14) . ?
C139 C250 1.352(13) . ?
C140 C172 1.425(12) . ?
C140 C218 1.397(12) . ?
O142 C201 1.365(10) . ?
O142 C274 1.438(13) . ?
C143 C150 1.510(11) . ?
C145 C185 1.368(12) . ?
C146 C238 1.357(13) . ?
C147 C171 1.337(13) . ?
O149 C158 1.235(9) . ?
C150 C253 1.414(11) . ?
O151 C196 1.237(11) . ?
C152 C229 1.389(12) . ?
C152 C245 1.505(13) . ?
C153 C157 1.433(14) . ?
C153 C256 1.452(13) . ?
C156 N159 1.371(12) . ?
C156 O208 1.297(13) . ?
C156 O216 1.222(13) . ?
C157 C188 1.357(13) . ?
C157 O205 1.354(10) . ?
N159 C173 1.372(11) . ?
C160 C222 1.387(13) . ?
C161 C198 1.422(12) . ?
C162 C190 1.510(12) . ?
C162 C243 1.423(11) . ?
O163 C179 1.358(10) . ?
O163 C266 1.443(12) . ?
N164 C199 1.402(12) . ?
N164 C248 1.389(13) . ?
C166 C265 1.412(12) . ?
O167 C236 1.213(11) . ?
O168 C226 1.382(10) . ?
O168 C294 1.431(15) . ?
C170 C179 1.363(13) . ?
C173 C238 1.443(12) . ?
C174 C225 1.421(11) . ?
C175 C203 1.509(13) . ?
C175 C284 1.418(15) . ?
C175 C290 1.353(15) . ?
C176 C187 1.441(12) . ?
C178 C233 1.353(16) . ?
C178 C237 1.440(16) . ?
C178 O259 1.305(11) . ?
C179 C187 1.413(11) . ?
O180 C215 1.204(11) . ?
C181 C219 1.427(11) . ?
C182 O186 1.200(11) . ?
C182 C193 1.494(13) . ?
C183 C218 1.376(12) . ?
C184 C209 1.399(12) . ?
C184 C223 1.396(12) . ?
O189 C289 1.483(17) . ?
C190 O0AA 1.208(11) . ?
C191 C228 1.460(14) . ?
C191 C246 1.556(12) . ?
C192 C254 1.494(15) . ?
C192 C275 1.414(14) . ?
C193 C255 1.422(13) . ?
O194 C254 1.209(11) . ?
C195 C223 1.378(12) . ?
C195 C230 1.379(12) . ?
C196 C258 1.497(14) . ?
N197 C250 1.379(13) . ?
N197 C254 1.389(12) . ?
C198 C201 1.419(12) . ?
C199 C234 1.387(13) . ?
C200 C244 1.342(14) . ?
C201 C243 1.388(13) . ?
C203 C251 1.544(14) . ?
C204 C220 1.352(14) . ?
C204 C241 1.407(13) . ?
O205 C291 1.481(18) . ?
C206 O217 1.381(12) . ?
C206 C225 1.433(14) . ?
C206 C229 1.351(15) . ?
C207 C235 1.368(14) . ?
O208 C320 1.459(13) . ?
C209 C252 1.352(14) . ?
C209 C273 1.438(14) . ?
C210 C262 1.377(13) . ?
C212 C3BA 1.395(15) . ?
C213 C219 1.422(14) . ?
C213 C234 1.357(15) . ?
C214 C3BA 1.380(16) . ?
O217 C17 1.403(16) . ?
C220 C231 1.408(13) . ?
C221 C4BA 1.423(15) . ?
C224 C235 1.382(13) . ?
C225 C244 1.434(14) . ?
C226 C253 1.334(13) . ?
C227 C231 1.409(12) . ?
C227 C269 1.384(16) . ?
C227 C288 1.421(17) . ?
C228 C317 1.383(12) . ?
C228 C3 1.406(12) . ?
C230 C252 1.394(15) . ?
C233 C258 1.415(13) . ?
C237 C249 1.434(12) . ?
C237 C263 1.422(17) . ?
C241 C269 1.362(14) . ?
O247 C273 1.387(12) . ?
O247 C308 1.388(16) . ?
C248 O261 1.191(13) . ?
C250 C270 1.425(14) . ?
C255 C273 1.330(15) . ?
C256 C262 1.338(15) . ?
C257 C260 1.389(14) . ?
O259 C314 1.463(16) . ?
C260 C265 1.340(14) . ?
C263 C270 1.295(17) . ?
C266 C285 1.455(19) . ?
O267 C288 1.409(14) . ?
O267 C306 1.471(19) . ?
Cl27 C313 1.80(2) . ?
C272 C279 1.525(15) . ?
C274 C1BA 1.542(17) . ?
C275 C288 1.334(19) . ?
C276 C2 1.482(19) . ?
C277 C287 1.488(14) . ?
C277 C297 1.45(2) . ?
C277 C21 1.52(2) . ?
C279 C305 1.55(2) . ?
C279 C44 1.39(2) . ?
Cl28 C299 1.80(2) . ?
C281 C316 1.60(2) . ?
C282 C310 1.51(2) . ?
C282 C5BA 1.513(16) . ?
C282 C8 1.49(3) . ?
C283 C312 1.585(19) . ?
C284 C292 1.364(17) . ?
C285 C315 1.520(18) . ?
C285 C43 1.42(3) . ?
Cl1 C6AA 1.71(3) . ?
C289 C1AA 1.46(2) . ?
C290 C13 1.410(12) . ?
C291 C10 1.488(18) . ?
C292 C304 1.36(2) . ?
C293 C3AA 1.579(17) . ?
C294 C5 1.42(2) . ?
Cl29 C6AA 1.62(3) . ?
Cl2 C313 1.65(3) . ?
Cl3 C313 1.58(2) . ?
C300 C319 1.543(18) . ?
C301 C314 1.470(19) . ?
C301 C25 1.50(4) . ?
C301 C55 1.50(3) . ?
C302 C1 1.42(3) . ?
C304 C13 1.379(13) . ?
C306 C20 1.40(2) . ?
C308 C1 1.50(2) . ?
C309 C1BA 1.52(3) . ?
C312 C45 1.45(2) . ?
C312 C46 1.55(3) . ?
C316 C64 1.39(3) . ?
C316 C72 1.49(3) . ?
C317 C5AA 1.420(11) . ?
C319 C35 1.40(2) . ?
C319 C2AA 1.43(3) . ?
C320 C9AA 1.41(3) . ?
C320 C22 1.52(3) . ?
C320 C8AA 1.50(2) . ?
C2 C9 1.540(13) . ?
C2 C7AA 1.531(13) . ?
C3 C28 1.401(12) . ?
C5 C32 1.53(3) . ?
C5 C56 1.67(4) . ?
C7 C5AA 1.353(12) . ?
C7 C28 1.378(12) . ?
C10 C40 1.548(18) . ?
C10 C62 1.57(2) . ?
C20 C69 1.53(2) . ?
C20 C0AA 1.49(2) . ?
C1 C42 1.64(2) . ?
C1AA C33 1.51(3) . ?
C1AA C54 1.44(2) . ?
C1BA C2BA 1.64(2) . ?
C3AA C15 1.50(2) . ?
C3AA C4AA 1.39(2) . ?
Cl7A C6AA 1.58(3) . ?
C17 C0BA 1.46(2) . ?
C0BA C34 1.52(3) . ?
C0BA C71 1.425(18) . ?
C4BA C4 1.342(15) . ?
Cl4 C6BA 1.99(7) . ?
Cl7 C6BA 1.60(6) . ?
Cl0A C6BA 1.36(7) . ?

loop_
_platon_squeeze_void_nr
_platon_squeeze_void_average_x
_platon_squeeze_void_average_y
_platon_squeeze_void_average_z
_platon_squeeze_void_volume
_platon_squeeze_void_count_electrons
_platon_squeeze_void_content
1 0.385 0.000 0.000 1437 336 ' '
2 0.926 0.000 0.000 39 0 ' '
3 0.500 0.006 0.250 875 139 ' '
4 0.615 0.000 0.500 1436 336 ' '
5 0.074 0.000 0.500 38 1 ' '
6 0.500 -0.006 0.750 875 139 ' '
7 0.000 0.036 0.750 29 2 ' '
8 0.061 0.028 0.069 8 0 ' '
9 0.939 0.028 0.431 8 0 ' '
10 0.005 0.039 0.018 7 0 ' '
11 -0.005 0.039 0.482 7 0 ' '
12 0.769 0.172 0.105 117 4 ' '
13 0.231 0.172 0.395 117 4 ' '
14 1.000 0.506 0.250 875 139 ' '
15 0.000 0.494 0.750 875 139 ' '
16 0.731 0.329 0.604 117 4 ' '
17 0.269 0.329 0.896 117 4 ' '
18 0.116 0.500 0.500 1435 336 ' '
19 0.884 0.500 1.000 1436 335 ' '
20 0.500 0.464 0.250 29 2 ' '
21 0.497 0.461 0.518 8 0 ' '
22 0.503 0.461 0.982 8 0 ' '
23 0.575 0.501 0.500 37 1 ' '
24 0.425 0.501 1.000 38 0 ' '
25 0.439 0.472 0.569 8 0 ' '
26 0.561 0.472 0.931 8 0 ' '
27 0.500 0.536 0.750 29 2 ' '
28 0.561 0.528 0.069 8 0 ' '
29 0.439 0.528 0.431 8 0 ' '
30 0.505 0.539 0.018 7 0 ' '
31 0.495 0.539 0.482 7 0 ' '
32 0.269 0.672 0.105 117 4 ' '
33 0.731 0.672 0.395 117 4 ' '
34 0.231 0.828 0.605 115 4 ' '
35 0.769 0.828 0.895 115 4 ' '
36 0.000 0.964 0.250 29 2 ' '
37 -0.005 0.961 0.518 7 0 ' '
38 0.005 0.961 0.982 7 0 ' '
39 0.939 0.972 0.569 8 0 ' '
40 0.061 0.972 0.931 8 0 ' '
